data_1543258
loop_
_publ_author_name
'Katoono, Ryo'
'Kawai, Shunsuke'
'Suzuki, Takanori'

_publ_section_title
;
 Dynamic helical cyclophanes with two quadruply-bridged planes arranged in
 an &#x201C;obverse and/or reverse&#x201D; relation
;
_journal_issue 5
_journal_name_full 'Chem. Sci.'
_journal_page_first 3240
_journal_paper_doi 10.1039/C5SC04673D
_journal_volume 7
_journal_year 2016
_chemical_formula_moiety 'C152 H152 Cl8 N8 O12'
_chemical_formula_sum 'C152 H152 Cl8 N8 O12'
_chemical_formula_weight 2566.54
_space_group_IT_number 14
_symmetry_cell_setting monoclinic
_symmetry_Int_Tables_number 14
_symmetry_space_group_name_Hall '-P 2ybc'
_symmetry_space_group_name_H-M 'P 1 21/c 1'
_atom_sites_solution_hydrogens geom
_atom_sites_solution_primary direct
_atom_sites_solution_secondary difmap
_audit_update_record
;
2015-11-30 deposited with the CCDC.
2016-02-09 downloaded from the CCDC.
;
_cell_angle_alpha 90.0000
_cell_angle_beta 90.262(3)
_cell_angle_gamma 90.0000
_cell_formula_units_Z 4
_cell_length_a 9.397(3)
_cell_length_b 41.912(11)
_cell_length_c 37.099(11)
_cell_measurement_reflns_used 30846
_cell_measurement_temperature 150
_cell_measurement_theta_max 27.50
_cell_measurement_theta_min 3.10
_cell_volume 14611(7)
_computing_cell_refinement 'CrystalClear-SM Expert 2.0 r16'
_computing_data_collection 'CrystalClear-SM Expert 2.0 r16 (Rigaku, 2013)'
_computing_data_reduction 'CrystalClear-SM Expert 2.0 r16'
_computing_molecular_graphics 'CrystalStructure 4.0'
_computing_publication_material 'CrystalStructure 4.0 (Rigaku, 2010)'
_computing_structure_refinement 'SHELXL97 (Sheldrick, 2008)'
_computing_structure_solution 'SIR92 (Altomare, et al., 1994)'
_diffrn_ambient_temperature 150
_diffrn_detector_area_resol_mean 7.314
_diffrn_measured_fraction_theta_full 0.984
_diffrn_measured_fraction_theta_max 0.984
_diffrn_measurement_device_type 'Rigaku Mercury70'
_diffrn_measurement_method \w
_diffrn_radiation_type 'Mo K\a'
_diffrn_radiation_wavelength 0.71075
_diffrn_reflns_av_R_equivalents 0.0491
_diffrn_reflns_limit_h_max 7
_diffrn_reflns_limit_h_min -11
_diffrn_reflns_limit_k_max 31
_diffrn_reflns_limit_k_min -49
_diffrn_reflns_limit_l_max 44
_diffrn_reflns_limit_l_min -42
_diffrn_reflns_number 68080
_diffrn_reflns_theta_full 25.00
_diffrn_reflns_theta_max 25.00
_diffrn_standards_number 0
_exptl_absorpt_coefficient_mu 0.214
_exptl_absorpt_correction_T_max 0.958
_exptl_absorpt_correction_T_min 0.573
_exptl_absorpt_correction_type multi-scan
_exptl_absorpt_process_details 'REQAB (Rigaku, 1998)'
_exptl_crystal_colour colorless
_exptl_crystal_density_diffrn 1.167
_exptl_crystal_density_method 'not measured'
_exptl_crystal_description block
_exptl_crystal_F_000 5408.00
_exptl_crystal_size_max 0.400
_exptl_crystal_size_mid 0.200
_exptl_crystal_size_min 0.200
_refine_diff_density_max 1.650
_refine_diff_density_min -1.160
_refine_ls_extinction_method none
_refine_ls_goodness_of_fit_ref 1.997
_refine_ls_hydrogen_treatment noref
_refine_ls_number_parameters 1422
_refine_ls_number_reflns 25312
_refine_ls_number_restraints 0
_refine_ls_R_factor_gt 0.1604
_refine_ls_shift/su_max 0.000
_refine_ls_structure_factor_coef Fsqd
_refine_ls_weighting_details 'w = 1/[\s^2^(Fo^2^)+(0.1500P)^2^+0.0000P] where P=(Fo^2^+2Fc^2^)/3'
_refine_ls_weighting_scheme calc
_refine_ls_wR_factor_ref 0.4336
_reflns_number_gt 18013
_reflns_number_total 25314
_reflns_threshold_expression F^2^>2.0\s(F^2^)
_cod_data_source_file c5sc04673d2.cif
_cod_data_source_block 150723r
_cod_original_cell_volume 14611(8)
_cod_database_code 1543258

loop_
_symmetry_equiv_pos_site_id
_symmetry_equiv_pos_as_xyz
1 +X,+Y,+Z
2 -X,1/2+Y,1/2-Z
3 -X,-Y,-Z
4 +X,1/2-Y,1/2+Z

loop_
_atom_site_label
_atom_site_type_symbol
_atom_site_fract_x
_atom_site_fract_y
_atom_site_fract_z
_atom_site_U_iso_or_equiv
_atom_site_adp_type
_atom_site_occupancy
_atom_site_symmetry_multiplicity
_atom_site_calc_flag
Cl1 Cl 0.9454(3) -0.10287(5) 0.39926(6) 0.0912(6) Uani 1.0 4 d
Cl2 Cl 0.7889(4) -0.04938(6) 0.36868(8) 0.1194(9) Uani 1.0 4 d
Cl3 Cl 0.9112(7) 0.10826(8) 0.35037(15) 0.206(3) Uani 1.0 4 d
Cl4 Cl 1.1406(8) 0.10545(12) 0.3086(3) 0.282(5) Uani 1.0 4 d
Cl5 Cl -0.1741 0.3435 0.4539 0.292(8) Uiso 0.5000 4 d
Cl6 Cl -0.2775 0.3824 0.5127 0.324(10) Uiso 0.5000 4 d
Cl7 Cl -0.3330 0.3888 0.5782 0.178(3) Uiso 0.5000 4 d
Cl8 Cl -0.5000 0.4070 0.6273 0.271(7) Uiso 0.5000 4 d
Cl9 Cl 1.0623(10) 0.3280(2) 0.6355(3) 0.268(4) Uiso 1.0 4 d
Cl10 Cl 1.2047 0.3683 0.6782 0.360(11) Uiso 0.5000 4 d
Cl11 Cl 0.9574 0.3718 0.6528 0.50(2) Uiso 0.5000 4 d
O1 O -0.2485(5) 0.33532(10) 0.22536(12) 0.0691(12) Uani 1.0 4 d
O2 O -0.6515(4) 0.21083(11) 0.27715(10) 0.0604(10) Uani 1.0 4 d
O3 O 0.8336(6) 0.33078(10) 0.76770(13) 0.0754(13) Uani 1.0 4 d
O4 O 1.2425(4) 0.20605(10) 0.71470(10) 0.0559(10) Uani 1.0 4 d
O5 O 0.2105(9) 0.52625(12) 0.37674(19) 0.118(3) Uani 1.0 4 d
O6 O 0.2595(8) 0.53228(11) 0.56107(19) 0.112(3) Uani 1.0 4 d
O7 O 0.1245(5) -0.01837(7) 0.44843(12) 0.0585(10) Uani 1.0 4 d
O8 O 0.5467(5) 0.00913(9) 0.59905(14) 0.0696(12) Uani 1.0 4 d
O201 O 0.5924 0.0428 0.3453 0.206(5) Uiso 1.0 4 d
O202 O 0.6238 0.0706 0.3919 0.160(4) Uiso 1.0 4 d
O203 O 0.5816 0.3193 0.3639 0.244(7) Uiso 1.0 4 d
O204 O 0.4605 0.3565 0.3312 0.243(8) Uiso 1.0 4 d
N1 N -0.0646(5) 0.32958(10) 0.26451(12) 0.0513(11) Uani 1.0 4 d
N2 N -0.5341(5) 0.19803(10) 0.32879(11) 0.0451(9) Uani 1.0 4 d
N3 N 0.6553(5) 0.32419(10) 0.72761(12) 0.0511(11) Uani 1.0 4 d
N4 N 1.1272(5) 0.19720(10) 0.66141(11) 0.0474(10) Uani 1.0 4 d
N5 N 0.2388(8) 0.47272(12) 0.37416(18) 0.0825(19) Uani 1.0 4 d
N6 N 0.1931(9) 0.48136(11) 0.57025(19) 0.089(2) Uani 1.0 4 d
N7 N 0.1005(5) 0.03505(8) 0.43809(12) 0.0472(10) Uani 1.0 4 d
N8 N 0.5958(5) 0.06034(9) 0.58541(12) 0.0479(10) Uani 1.0 4 d
C1 C 0.3713(5) 0.27483(11) 0.44790(12) 0.0386(10) Uani 1.0 4 d
C2 C 0.4539(6) 0.29905(11) 0.46500(12) 0.0418(10) Uani 1.0 4 d
C3 C 0.5540(6) 0.29041(11) 0.49105(13) 0.0435(11) Uani 1.0 4 d
C4 C 0.5749(5) 0.25902(11) 0.50108(12) 0.0399(10) Uani 1.0 4 d
C5 C 0.4912(5) 0.23469(10) 0.48430(12) 0.0373(10) Uani 1.0 4 d
C6 C 0.3916(5) 0.24323(10) 0.45754(12) 0.0379(10) Uani 1.0 4 d
C7 C 0.2737(5) 0.28319(11) 0.41966(12) 0.0406(10) Uani 1.0 4 d
C8 C 0.1985(6) 0.29077(11) 0.39445(13) 0.0427(11) Uani 1.0 4 d
C9 C 0.1249(5) 0.30041(11) 0.36245(13) 0.0406(10) Uani 1.0 4 d
C10 C 0.1855(6) 0.29258(12) 0.32872(14) 0.0469(11) Uani 1.0 4 d
C11 C 0.1231(6) 0.30215(13) 0.29704(14) 0.0497(12) Uani 1.0 4 d
C12 C -0.0041(6) 0.31949(11) 0.29782(14) 0.0460(11) Uani 1.0 4 d
C13 C -0.0648(7) 0.32742(15) 0.33089(16) 0.0610(15) Uani 1.0 4 d
C14 C -0.0008(7) 0.31767(15) 0.36263(15) 0.0618(15) Uani 1.0 4 d
C15 C 0.0160(8) 0.35346(14) 0.24261(17) 0.0661(16) Uani 1.0 4 d
C16 C -0.0226(11) 0.38686(18) 0.2529(3) 0.100(3) Uani 1.0 4 d
C17 C 0.0505(14) 0.4105(3) 0.2285(4) 0.129(4) Uani 1.0 4 d
C18 C 0.001(2) 0.4447(3) 0.2343(5) 0.178(8) Uani 1.0 4 d
C19 C -0.1990(6) 0.32150(12) 0.25180(14) 0.0512(13) Uani 1.0 4 d
C20 C -0.2815(6) 0.29446(12) 0.26868(13) 0.0475(12) Uani 1.0 4 d
C21 C -0.4281(6) 0.29456(13) 0.26216(14) 0.0513(12) Uani 1.0 4 d
C22 C -0.5126(6) 0.26989(14) 0.27266(14) 0.0528(13) Uani 1.0 4 d
C23 C -0.4536(5) 0.24296(13) 0.29056(13) 0.0462(11) Uani 1.0 4 d
C24 C -0.3060(5) 0.24275(12) 0.29647(13) 0.0436(11) Uani 1.0 4 d
C25 C -0.2202(5) 0.26810(11) 0.28554(13) 0.0431(11) Uani 1.0 4 d
C26 C -0.5530(5) 0.21660(13) 0.29855(12) 0.0465(11) Uani 1.0 4 d
C27 C -0.6293(6) 0.17007(13) 0.33478(15) 0.0543(13) Uani 1.0 4 d
C28 C -0.7208(7) 0.17427(14) 0.36826(15) 0.0589(14) Uani 1.0 4 d
C29 C -0.8192(7) 0.20351(16) 0.36865(18) 0.0667(16) Uani 1.0 4 d
C30 C -0.9284(7) 0.20537(18) 0.3389(2) 0.0750(18) Uani 1.0 4 d
C31 C -0.4366(5) 0.20561(11) 0.35672(12) 0.0382(10) Uani 1.0 4 d
C32 C -0.3353(6) 0.18268(11) 0.36759(14) 0.0475(12) Uani 1.0 4 d
C33 C -0.2393(6) 0.18971(11) 0.39460(14) 0.0480(12) Uani 1.0 4 d
C34 C -0.2392(5) 0.21964(11) 0.41131(12) 0.0398(10) Uani 1.0 4 d
C35 C -0.3405(6) 0.24207(11) 0.40012(13) 0.0433(11) Uani 1.0 4 d
C36 C -0.4378(5) 0.23505(11) 0.37365(13) 0.0437(11) Uani 1.0 4 d
C37 C -0.1391(6) 0.22742(11) 0.43911(13) 0.0431(11) Uani 1.0 4 d
C38 C -0.0569(5) 0.23502(11) 0.46284(12) 0.0405(10) Uani 1.0 4 d
C39 C 0.0403(5) 0.24504(10) 0.48995(12) 0.0376(10) Uani 1.0 4 d
C40 C 0.1208(5) 0.22231(10) 0.51017(11) 0.0356(9) Uani 1.0 4 d
C41 C 0.2146(5) 0.23328(10) 0.53635(12) 0.0363(9) Uani 1.0 4 d
C42 C 0.2340(5) 0.26585(10) 0.54344(11) 0.0354(9) Uani 1.0 4 d
C43 C 0.1541(5) 0.28830(10) 0.52320(12) 0.0373(10) Uani 1.0 4 d
C44 C 0.0576(5) 0.27739(10) 0.49737(12) 0.0389(10) Uani 1.0 4 d
C45 C 0.3283(5) 0.27602(10) 0.57134(12) 0.0400(10) Uani 1.0 4 d
C46 C 0.4027(5) 0.28425(10) 0.59661(12) 0.0403(10) Uani 1.0 4 d
C47 C 0.4753(6) 0.29349(10) 0.62887(12) 0.0410(10) Uani 1.0 4 d
C48 C 0.4078(6) 0.28783(13) 0.66214(14) 0.0490(12) Uani 1.0 4 d
C49 C 0.4682(6) 0.29757(13) 0.69401(14) 0.0504(12) Uani 1.0 4 d
C50 C 0.5974(6) 0.31382(11) 0.69377(13) 0.0447(11) Uani 1.0 4 d
C51 C 0.6658(6) 0.31940(12) 0.66132(15) 0.0498(12) Uani 1.0 4 d
C52 C 0.6054(6) 0.30872(12) 0.62957(14) 0.0494(12) Uani 1.0 4 d
C53 C 0.5691 0.3476 0.7476 0.0631(15) Uani 1.0 4 d
C54 C 0.5860 0.3808 0.7331 0.109(4) Uani 1.0 4 d
C55 C 0.4910(15) 0.4034(3) 0.7537(4) 0.133(4) Uiso 1.0 4 d
C56 C 0.540(3) 0.4399(7) 0.7431(8) 0.244(11) Uiso 1.0 4 d
C57 C 0.7851(7) 0.31669(12) 0.74068(15) 0.0522(13) Uani 1.0 4 d
C58 C 0.8709(6) 0.29006(12) 0.72493(13) 0.0473(11) Uani 1.0 4 d
C59 C 0.8127(5) 0.26277(11) 0.70817(13) 0.0425(11) Uani 1.0 4 d
C60 C 0.8990(5) 0.23812(11) 0.69749(13) 0.0423(10) Uani 1.0 4 d
C61 C 1.0463(6) 0.23968(12) 0.70264(13) 0.0465(11) Uani 1.0 4 d
C62 C 1.1035(6) 0.26616(13) 0.72042(13) 0.0482(12) Uani 1.0 4 d
C63 C 1.0186(6) 0.29148(13) 0.73107(15) 0.0539(13) Uani 1.0 4 d
C64 C 1.1468(6) 0.21350(13) 0.69316(13) 0.0485(12) Uani 1.0 4 d
C65 C 1.2144(6) 0.16839(13) 0.65456(15) 0.0536(13) Uani 1.0 4 d
C66 C 1.3106(7) 0.17188(13) 0.62213(16) 0.0584(14) Uani 1.0 4 d
C67 C 1.4176 0.1988 0.6223 0.0701(17) Uani 1.0 4 d
C68 C 1.5277 0.1981 0.6527 0.095(3) Uani 1.0 4 d
C69 C 1.0343(5) 0.20816(12) 0.63304(13) 0.0432(11) Uani 1.0 4 d
C70 C 0.9337(7) 0.18773(12) 0.61793(16) 0.0551(13) Uani 1.0 4 d
C71 C 0.8441(7) 0.19809(13) 0.59110(15) 0.0542(13) Uani 1.0 4 d
C72 C 0.8483(6) 0.23013(12) 0.57942(13) 0.0452(11) Uani 1.0 4 d
C73 C 0.9491(6) 0.25053(12) 0.59518(14) 0.0473(11) Uani 1.0 4 d
C74 C 1.0429(6) 0.23918(12) 0.62098(14) 0.0468(11) Uani 1.0 4 d
C75 C 0.7533(6) 0.24120(12) 0.55233(13) 0.0459(11) Uani 1.0 4 d
C76 C 0.6726(6) 0.25036(12) 0.52867(13) 0.0446(11) Uani 1.0 4 d
C77 C 0.4344(6) 0.33186(11) 0.45387(14) 0.0496(12) Uani 1.0 4 d
C78 C 0.4094(7) 0.35729(12) 0.44226(16) 0.0578(14) Uani 1.0 4 d
C79 C 0.3677(7) 0.38747(11) 0.42550(16) 0.0566(14) Uani 1.0 4 d
C80 C 0.2435(8) 0.38783(12) 0.40470(19) 0.0685(17) Uani 1.0 4 d
C81 C 0.2011(9) 0.41609(13) 0.3881(2) 0.076(2) Uani 1.0 4 d
C82 C 0.2835(9) 0.44314(13) 0.39149(19) 0.0714(19) Uani 1.0 4 d
C83 C 0.4081(8) 0.44253(12) 0.41076(18) 0.0647(16) Uani 1.0 4 d
C84 C 0.4507(7) 0.41460(12) 0.42867(18) 0.0604(15) Uani 1.0 4 d
C85 C 0.2212(13) 0.47298(18) 0.3352(3) 0.100(3) Uani 1.0 4 d
C86 C 0.3710(18) 0.4747(3) 0.3154(4) 0.138(5) Uani 1.0 4 d
C87 C 0.3624 0.4740 0.2751 0.167(7) Uani 1.0 4 d
C88 C 0.5180 0.4702 0.2597 0.258(14) Uani 1.0 4 d
C89 C 0.2271(9) 0.50129(14) 0.3923(3) 0.084(3) Uani 1.0 4 d
C90 C 0.2320(8) 0.50005(13) 0.4325(3) 0.075(2) Uani 1.0 4 d
C91 C 0.1419(8) 0.47983(12) 0.4522(3) 0.0704(18) Uani 1.0 4 d
C92 C 0.1398(7) 0.48056(12) 0.4894(3) 0.0701(19) Uani 1.0 4 d
C93 C 0.2331(8) 0.50152(12) 0.5080(2) 0.0694(18) Uani 1.0 4 d
C94 C 0.3185(9) 0.52149(14) 0.4881(3) 0.087(3) Uani 1.0 4 d
C95 C 0.3191(9) 0.52112(13) 0.4503(3) 0.087(3) Uani 1.0 4 d
C96 C 0.2314(10) 0.50526(14) 0.5486(3) 0.089(3) Uani 1.0 4 d
C97 C 0.1649(15) 0.4880(3) 0.6091(3) 0.119(4) Uani 1.0 4 d
C98 C 0.298(3) 0.4816(4) 0.6317(4) 0.175(7) Uani 1.0 4 d
C99 C 0.2631 0.4892 0.6735 0.341(19) Uiso 1.0 4 d
C100 C 0.1133 0.4630 0.6922 0.308(15) Uiso 1.0 4 d
C101 C 0.1883(8) 0.44815(13) 0.5603(2) 0.0721(18) Uani 1.0 4 d
C102 C 0.3055(8) 0.43403(14) 0.5426(3) 0.0748(19) Uani 1.0 4 d
C103 C 0.2990(7) 0.40215(12) 0.5338(2) 0.0665(17) Uani 1.0 4 d
C104 C 0.1817(7) 0.38382(11) 0.54292(17) 0.0561(14) Uani 1.0 4 d
C105 C 0.0678(8) 0.39783(13) 0.5603(2) 0.0708(18) Uani 1.0 4 d
C106 C 0.0699(9) 0.43015(15) 0.5683(3) 0.0773(19) Uani 1.0 4 d
C107 C 0.1767(6) 0.34970(11) 0.53535(15) 0.0504(12) Uani 1.0 4 d
C108 C 0.1691(6) 0.32173(11) 0.52998(13) 0.0453(11) Uani 1.0 4 d
C109 C 0.1082(5) 0.18929(10) 0.50171(12) 0.0402(10) Uani 1.0 4 d
C110 C 0.1009(6) 0.16168(10) 0.49259(13) 0.0419(10) Uani 1.0 4 d
C111 C 0.0989(6) 0.12954(10) 0.47917(13) 0.0417(11) Uani 1.0 4 d
C112 C 0.1452(10) 0.12282(12) 0.44525(16) 0.075(2) Uani 1.0 4 d
C113 C 0.1505(10) 0.09204(13) 0.43154(16) 0.078(3) Uani 1.0 4 d
C114 C 0.1027(6) 0.06683(10) 0.45250(14) 0.0451(11) Uani 1.0 4 d
C115 C 0.0496(6) 0.07330(11) 0.48634(14) 0.0459(11) Uani 1.0 4 d
C116 C 0.0487(6) 0.10422(11) 0.49987(15) 0.0479(12) Uani 1.0 4 d
C117 C 0.0303 0.0290 0.4032 0.0568(14) Uani 1.0 4 d
C118 C 0.1383 0.0273 0.3722 0.0634(15) Uani 1.0 4 d
C119 C 0.0704 0.0170 0.3371 0.086(3) Uani 1.0 4 d
C120 C 0.1839 0.0162 0.3070 0.116(4) Uani 1.0 4 d
C121 C 0.1547(6) 0.00932(10) 0.45745(15) 0.0480(12) Uani 1.0 4 d
C122 C 0.2519(6) 0.01623(10) 0.48774(15) 0.0458(12) Uani 1.0 4 d
C123 C 0.3733(6) 0.03495(10) 0.48345(14) 0.0457(11) Uani 1.0 4 d
C124 C 0.4644(5) 0.04081(10) 0.51189(14) 0.0428(11) Uani 1.0 4 d
C125 C 0.4367(6) 0.02782(10) 0.54619(15) 0.0448(11) Uani 1.0 4 d
C126 C 0.3177(6) 0.00759(11) 0.54975(15) 0.0489(12) Uani 1.0 4 d
C127 C 0.2270(6) 0.00221(10) 0.52138(15) 0.0466(11) Uani 1.0 4 d
C128 C 0.5303(6) 0.03195(11) 0.57877(17) 0.0523(13) Uani 1.0 4 d
C129 C 0.6898 0.0627 0.6165 0.0717(18) Uani 1.0 4 d
C130 C 0.6274 0.0667 0.6517 0.117(4) Uani 1.0 4 d
C131 C 0.5620 0.0933 0.6567 0.159(6) Uani 1.0 4 d
C132 C 0.5123 0.1069 0.6984 0.179(7) Uani 1.0 4 d
C133 C 0.5736(6) 0.08906(10) 0.56470(14) 0.0436(11) Uani 1.0 4 d
C134 C 0.6895(5) 0.10380(11) 0.54907(15) 0.0464(11) Uani 1.0 4 d
C135 C 0.6736(6) 0.13236(11) 0.53051(15) 0.0473(12) Uani 1.0 4 d
C136 C 0.5371(5) 0.14601(10) 0.52659(13) 0.0410(10) Uani 1.0 4 d
C137 C 0.4218(5) 0.13042(10) 0.54146(13) 0.0418(10) Uani 1.0 4 d
C138 C 0.4396(5) 0.10240(10) 0.56130(14) 0.0433(11) Uani 1.0 4 d
C139 C 0.5208(6) 0.17597(11) 0.50872(14) 0.0437(11) Uani 1.0 4 d
C140 C 0.5062(5) 0.20228(11) 0.49580(13) 0.0414(10) Uani 1.0 4 d
C141 C 0.9157(11) -0.0621(3) 0.3987(6) 0.157(7) Uani 1.0 4 d
C142 C 0.969(2) 0.1122(4) 0.3065(5) 0.182(8) Uani 1.0 4 d
C143 C -0.1500 0.3880 0.4680 0.23(2) Uiso 0.5000 4 d
C144 C -0.3239 0.3998 0.6133 0.195(14) Uiso 0.5000 4 d
C145 C 1.1789 0.3555 0.6384 0.170(6) Uiso 1.0 4 d
C201 C 0.4335 0.0850 0.3613 0.187(7) Uiso 1.0 4 d
C202 C 0.540(3) 0.0657(5) 0.3638(6) 0.181(7) Uiso 1.0 4 d
C203 C 0.5628 0.0984 0.4123 0.286(14) Uiso 1.0 4 d
C204 C 0.7007 0.1047 0.4387 0.246(11) Uiso 1.0 4 d
C205 C 0.6744 0.3730 0.3673 0.163(6) Uiso 1.0 4 d
C206 C 0.538(4) 0.3513(7) 0.3468(9) 0.257(12) Uiso 1.0 4 d
C207 C 0.4397 0.3770 0.2946 0.303(15) Uiso 1.0 4 d
C208 C 0.3218 0.3827 0.3004 0.185(7) Uiso 1.0 4 d
H3 H 0.6093 0.3064 0.5023 0.0541 Uiso 1.0 4 d
H6 H 0.3372 0.2269 0.4458 0.0458 Uiso 1.0 4 d
H10 H 0.2711 0.2804 0.3283 0.0565 Uiso 1.0 4 d
H11 H 0.1639 0.2966 0.2745 0.0608 Uiso 1.0 4 d
H13 H -0.1495 0.3395 0.3309 0.0723 Uiso 1.0 4 d
H14 H -0.0450 0.3228 0.3849 0.0731 Uiso 1.0 4 d
H21 H -0.4713 0.3123 0.2505 0.0629 Uiso 1.0 4 d
H22 H -0.6113 0.2704 0.2675 0.0645 Uiso 1.0 4 d
H24 H -0.2635 0.2248 0.3078 0.0505 Uiso 1.0 4 d
H25 H -0.1205 0.2681 0.2900 0.0530 Uiso 1.0 4 d
H32 H -0.3360 0.1622 0.3563 0.0558 Uiso 1.0 4 d
H33 H -0.1723 0.1741 0.4023 0.0594 Uiso 1.0 4 d
H35 H -0.3403 0.2630 0.4107 0.0547 Uiso 1.0 4 d
H36 H -0.5069 0.2505 0.3668 0.0521 Uiso 1.0 4 d
H41 H 0.2667 0.2184 0.5505 0.0439 Uiso 1.0 4 d
H44 H 0.0031 0.2925 0.4844 0.0474 Uiso 1.0 4 d
H48 H 0.3177 0.2774 0.6624 0.0595 Uiso 1.0 4 d
H49 H 0.4229 0.2932 0.7163 0.0618 Uiso 1.0 4 d
H51 H 0.7556 0.3297 0.6610 0.0605 Uiso 1.0 4 d
H52 H 0.6598 0.3137 0.6114 0.0430 Uiso 1.0 4 d
H59 H 0.7130 0.2611 0.7046 0.0517 Uiso 1.0 4 d
H60 H 0.8588 0.2199 0.6864 0.0533 Uiso 1.0 4 d
H62 H 1.2026 0.2669 0.7255 0.0582 Uiso 1.0 4 d
H63 H 1.0603 0.3094 0.7425 0.0623 Uiso 1.0 4 d
H70 H 0.9277 0.1663 0.6268 0.0656 Uiso 1.0 4 d
H71 H 0.7777 0.1839 0.5803 0.0683 Uiso 1.0 4 d
H73 H 0.9521 0.2724 0.5885 0.0578 Uiso 1.0 4 d
H74 H 1.1155 0.2526 0.6303 0.0564 Uiso 1.0 4 d
H80 H 0.1894 0.3692 0.4021 0.0833 Uiso 1.0 4 d
H81 H 0.1184 0.4159 0.3741 0.0946 Uiso 1.0 4 d
H83 H 0.4673 0.4611 0.4125 0.0793 Uiso 1.0 4 d
H84 H 0.5345 0.4149 0.4429 0.0741 Uiso 1.0 4 d
H91 H 0.0838 0.4652 0.4393 0.0887 Uiso 1.0 4 d
H92 H 0.0776 0.4673 0.5025 0.0817 Uiso 1.0 4 d
H94 H 0.3827 0.5364 0.4996 0.1033 Uiso 1.0 4 d
H95 H 0.3749 0.5361 0.4384 0.1082 Uiso 1.0 4 d
H102 H 0.3881 0.4464 0.5378 0.0888 Uiso 1.0 4 d
H103 H 0.3766 0.3929 0.5208 0.0813 Uiso 1.0 4 d
H105 H -0.0125 0.3854 0.5671 0.0829 Uiso 1.0 4 d
H106 H -0.0091 0.4404 0.5792 0.0925 Uiso 1.0 4 d
H112 H 0.1751 0.1397 0.4299 0.0887 Uiso 1.0 4 d
H113 H 0.1850 0.0885 0.4084 0.0912 Uiso 1.0 4 d
H115 H 0.0138 0.0565 0.5010 0.0566 Uiso 1.0 4 d
H116 H 0.0136 0.1080 0.5234 0.0569 Uiso 1.0 4 d
H123 H 0.3921 0.0445 0.4606 0.0552 Uiso 1.0 4 d
H124 H 0.5475 0.0533 0.5083 0.0520 Uiso 1.0 4 d
H126 H 0.2997 -0.0024 0.5720 0.0588 Uiso 1.0 4 d
H127 H 0.1461 -0.0112 0.5249 0.0580 Uiso 1.0 4 d
H134 H 0.7815 0.0948 0.5516 0.0575 Uiso 1.0 4 d
H135 H 0.7552 0.1423 0.5203 0.0566 Uiso 1.0 4 d
H137 H 0.3290 0.1387 0.5384 0.0487 Uiso 1.0 4 d
H138 H 0.3601 0.0929 0.5724 0.0531 Uiso 1.0 4 d

loop_
_atom_site_aniso_label
_atom_site_aniso_U_11
_atom_site_aniso_U_22
_atom_site_aniso_U_33
_atom_site_aniso_U_12
_atom_site_aniso_U_13
_atom_site_aniso_U_23
Cl1 0.0841(13) 0.0805(11) 0.1090(16) -0.0149(9) -0.0006(11) -0.0303(10)
Cl2 0.142(3) 0.1027(16) 0.114(2) -0.0155(14) 0.0198(17) -0.0031(13)
Cl3 0.278(6) 0.0929(19) 0.249(5) 0.048(3) 0.115(5) 0.048(3)
Cl4 0.222(6) 0.134(4) 0.490(14) -0.031(4) 0.084(8) -0.029(5)
O1 0.074(3) 0.073(3) 0.061(3) 0.002(2) -0.031(3) 0.025(2)
O2 0.041(2) 0.107(3) 0.0328(19) -0.0085(18) -0.0125(16) 0.0084(18)
O3 0.089(4) 0.074(3) 0.063(3) 0.002(3) -0.040(3) -0.032(2)
O4 0.042(2) 0.091(3) 0.0336(19) 0.0092(17) -0.0143(16) -0.0083(17)
O5 0.183(7) 0.053(3) 0.118(5) 0.010(4) -0.033(5) 0.025(3)
O6 0.160(6) 0.051(3) 0.125(5) -0.022(3) -0.017(5) -0.031(3)
O7 0.066(3) 0.0333(16) 0.076(3) -0.0079(15) 0.001(2) -0.0113(16)
O8 0.071(3) 0.050(2) 0.088(4) -0.0020(18) -0.019(3) 0.028(2)
N1 0.057(3) 0.053(3) 0.043(3) 0.0017(19) -0.015(2) 0.0198(18)
N2 0.038(3) 0.064(3) 0.033(2) -0.0043(17) -0.0107(17) 0.0024(17)
N3 0.058(3) 0.052(3) 0.043(3) -0.0045(19) -0.011(2) -0.0141(18)
N4 0.048(3) 0.064(3) 0.029(2) 0.0086(18) -0.0141(18) -0.0029(17)
N5 0.118(5) 0.046(3) 0.084(5) -0.000(3) -0.035(4) 0.017(3)
N6 0.135(6) 0.037(3) 0.095(5) 0.003(3) -0.016(4) -0.021(3)
N7 0.057(3) 0.0332(18) 0.051(3) -0.0023(16) -0.006(2) -0.0049(16)
N8 0.046(3) 0.043(2) 0.055(3) 0.0054(17) -0.005(2) 0.0069(18)
C1 0.039(3) 0.051(3) 0.026(3) 0.0050(18) -0.0033(18) 0.0022(18)
C2 0.048(3) 0.047(3) 0.031(3) 0.0050(19) -0.005(2) 0.0014(18)
C3 0.044(3) 0.052(3) 0.035(3) -0.001(2) -0.010(2) -0.0000(19)
C4 0.041(3) 0.052(3) 0.026(3) 0.0020(19) -0.0023(18) -0.0001(18)
C5 0.038(3) 0.047(3) 0.027(3) 0.0021(18) -0.0038(18) 0.0017(17)
C6 0.039(3) 0.046(3) 0.029(3) -0.0003(18) -0.0032(18) 0.0037(17)
C7 0.043(3) 0.048(3) 0.031(3) 0.0040(19) -0.003(2) 0.0030(18)
C8 0.045(3) 0.048(3) 0.035(3) 0.0083(19) -0.005(2) 0.0028(19)
C9 0.038(3) 0.048(3) 0.036(3) 0.0049(18) -0.0099(19) 0.0011(18)
C10 0.042(3) 0.062(3) 0.037(3) 0.005(2) -0.010(2) 0.003(2)
C11 0.044(3) 0.072(3) 0.033(3) 0.003(3) -0.002(2) 0.006(3)
C12 0.048(3) 0.053(3) 0.037(3) 0.002(2) -0.011(2) 0.011(2)
C13 0.058(4) 0.077(4) 0.048(4) 0.034(3) -0.013(3) 0.001(3)
C14 0.067(4) 0.083(4) 0.036(3) 0.030(3) -0.005(3) -0.000(3)
C15 0.076(4) 0.065(4) 0.057(4) -0.003(3) -0.006(3) 0.026(3)
C16 0.116(7) 0.065(4) 0.117(8) 0.009(4) -0.002(6) 0.030(4)
C17 0.137(9) 0.084(6) 0.165(11) -0.009(6) -0.013(8) 0.050(6)
C18 0.219(16) 0.081(7) 0.231(17) -0.013(8) -0.089(14) 0.044(8)
C19 0.060(4) 0.057(3) 0.037(3) 0.011(3) -0.015(3) 0.011(2)
C20 0.048(3) 0.063(3) 0.031(3) 0.012(3) -0.013(2) 0.007(2)
C21 0.047(3) 0.069(3) 0.037(3) 0.016(3) -0.010(3) 0.010(3)
C22 0.040(3) 0.086(4) 0.032(3) 0.019(3) -0.010(2) 0.004(3)
C23 0.036(3) 0.076(4) 0.027(3) 0.008(2) -0.0080(19) 0.006(2)
C24 0.035(3) 0.061(3) 0.035(3) 0.006(2) -0.0051(19) 0.009(2)
C25 0.035(3) 0.058(3) 0.036(3) 0.0122(19) -0.0034(19) 0.011(2)
C26 0.032(3) 0.084(4) 0.024(3) 0.004(3) -0.0061(18) 0.001(2)
C27 0.050(3) 0.069(3) 0.044(3) -0.013(3) -0.009(3) 0.001(3)
C28 0.059(4) 0.076(4) 0.042(3) -0.017(3) -0.005(3) 0.006(3)
C29 0.058(4) 0.087(4) 0.056(4) -0.019(3) 0.004(3) -0.006(3)
C30 0.051(4) 0.101(5) 0.073(5) -0.006(3) 0.003(3) 0.002(4)
C31 0.036(3) 0.054(3) 0.025(3) -0.0005(18) -0.0079(18) 0.0019(18)
C32 0.053(3) 0.046(3) 0.044(3) 0.004(2) -0.013(3) -0.003(2)
C33 0.048(3) 0.051(3) 0.045(3) 0.005(2) -0.017(3) 0.005(2)
C34 0.037(3) 0.051(3) 0.031(3) -0.0037(18) -0.0052(19) -0.0002(18)
C35 0.042(3) 0.052(3) 0.036(3) 0.0010(19) -0.009(2) -0.0073(19)
C36 0.039(3) 0.056(3) 0.037(3) 0.0048(19) -0.006(2) 0.002(2)
C37 0.041(3) 0.057(3) 0.032(3) 0.001(2) -0.008(2) -0.0000(19)
C38 0.043(3) 0.049(3) 0.030(3) 0.0040(19) -0.003(2) 0.0015(18)
C39 0.037(3) 0.048(3) 0.028(3) 0.0018(18) -0.0039(18) -0.0014(17)
C40 0.041(3) 0.040(2) 0.026(2) 0.0010(17) -0.0038(18) -0.0040(16)
C41 0.038(3) 0.041(2) 0.029(3) -0.0001(17) -0.0055(18) 0.0019(17)
C42 0.037(3) 0.045(3) 0.024(2) -0.0008(17) -0.0007(17) -0.0024(16)
C43 0.042(3) 0.040(2) 0.030(3) 0.0032(17) -0.0038(19) 0.0006(17)
C44 0.040(3) 0.044(3) 0.033(3) 0.0023(18) -0.0046(19) 0.0009(18)
C45 0.041(3) 0.046(3) 0.032(3) -0.0007(18) -0.005(2) -0.0014(18)
C46 0.044(3) 0.044(3) 0.033(3) -0.0050(18) -0.004(2) -0.0054(18)
C47 0.048(3) 0.043(3) 0.032(3) -0.0022(19) -0.006(2) -0.0020(18)
C48 0.043(3) 0.071(3) 0.033(3) -0.011(3) -0.003(2) -0.009(2)
C49 0.046(3) 0.068(3) 0.037(3) -0.007(3) -0.005(3) -0.006(3)
C50 0.049(3) 0.047(3) 0.037(3) -0.004(2) -0.007(2) -0.0080(19)
C51 0.051(3) 0.052(3) 0.046(3) -0.013(2) -0.015(3) -0.003(2)
C52 0.050(3) 0.060(3) 0.038(3) -0.013(3) -0.004(3) -0.002(2)
C53 0.076(4) 0.062(3) 0.051(4) 0.005(3) -0.005(3) -0.024(3)
C54 0.185(11) 0.058(4) 0.083(6) 0.013(5) 0.008(6) -0.012(4)
C57 0.063(4) 0.049(3) 0.044(3) -0.005(3) -0.015(3) -0.013(2)
C58 0.048(3) 0.062(3) 0.032(3) -0.012(3) -0.012(2) -0.005(2)
C59 0.038(3) 0.054(3) 0.036(3) -0.0073(19) -0.0120(19) -0.0066(19)
C60 0.035(3) 0.061(3) 0.031(3) -0.0054(19) -0.0099(18) -0.0059(19)
C61 0.045(3) 0.066(3) 0.028(3) -0.005(3) -0.006(2) -0.001(2)
C62 0.040(3) 0.071(3) 0.033(3) -0.009(3) -0.009(2) -0.004(2)
C63 0.054(3) 0.066(3) 0.042(3) -0.018(3) -0.017(3) -0.008(3)
C64 0.044(3) 0.073(3) 0.028(3) -0.004(3) -0.008(2) -0.003(2)
C65 0.055(3) 0.065(3) 0.041(3) 0.010(3) -0.015(3) -0.005(3)
C66 0.060(4) 0.063(3) 0.052(4) 0.018(3) -0.010(3) -0.007(3)
C67 0.059(4) 0.075(4) 0.077(5) 0.015(3) 0.000(4) 0.000(3)
C68 0.059(5) 0.158(8) 0.068(5) 0.005(5) -0.010(4) -0.006(5)
C69 0.037(3) 0.062(3) 0.031(3) 0.007(2) -0.0103(19) -0.008(2)
C70 0.062(4) 0.052(3) 0.051(4) 0.007(3) -0.024(3) -0.003(3)
C71 0.058(4) 0.058(3) 0.047(3) 0.009(3) -0.020(3) -0.012(3)
C72 0.039(3) 0.071(3) 0.026(3) 0.006(2) -0.0062(19) -0.002(2)
C73 0.039(3) 0.065(3) 0.038(3) -0.002(2) -0.005(2) 0.009(2)
C74 0.037(3) 0.066(3) 0.037(3) -0.005(2) -0.007(2) 0.001(3)
C75 0.041(3) 0.066(3) 0.030(3) 0.004(2) -0.005(2) -0.001(2)
C76 0.038(3) 0.062(3) 0.033(3) 0.000(2) -0.006(2) 0.002(2)
C77 0.059(4) 0.047(3) 0.043(3) 0.002(3) -0.007(3) 0.001(2)
C78 0.077(4) 0.046(3) 0.050(4) 0.004(3) -0.007(3) 0.003(3)
C79 0.074(4) 0.039(3) 0.057(4) 0.007(3) -0.015(3) -0.002(2)
C80 0.087(5) 0.041(3) 0.077(5) -0.001(3) -0.025(4) -0.001(3)
C81 0.098(5) 0.044(3) 0.084(5) 0.002(3) -0.042(4) 0.004(3)
C82 0.100(5) 0.043(3) 0.071(5) 0.005(3) -0.028(4) 0.014(3)
C83 0.091(5) 0.038(3) 0.064(4) -0.002(3) -0.010(4) 0.003(3)
C84 0.070(4) 0.040(3) 0.071(4) 0.010(3) -0.013(3) -0.006(3)
C85 0.155(9) 0.069(4) 0.075(6) -0.010(5) -0.031(6) 0.019(4)
C86 0.211(15) 0.105(7) 0.099(8) -0.041(8) 0.004(9) 0.008(6)
C87 0.25(2) 0.141(10) 0.110(10) -0.069(11) -0.004(11) 0.019(8)
C88 0.31(3) 0.23(2) 0.24(3) -0.13(2) 0.11(3) -0.061(17)
C89 0.102(6) 0.044(3) 0.104(6) 0.001(3) -0.030(5) 0.020(4)
C90 0.082(5) 0.038(3) 0.106(6) 0.008(3) -0.021(4) 0.001(3)
C91 0.070(4) 0.038(3) 0.103(6) 0.008(3) -0.016(4) -0.007(3)
C92 0.070(4) 0.036(3) 0.105(6) 0.008(3) -0.020(4) -0.013(3)
C93 0.078(5) 0.033(3) 0.097(5) 0.000(3) -0.020(4) -0.017(3)
C94 0.098(6) 0.040(3) 0.123(8) -0.008(3) -0.035(5) -0.006(4)
C95 0.096(6) 0.039(3) 0.125(8) -0.005(3) -0.028(5) 0.008(4)
C96 0.106(6) 0.041(3) 0.120(7) 0.006(3) -0.013(5) -0.031(4)
C97 0.177(11) 0.092(6) 0.089(7) -0.002(6) -0.019(7) -0.033(5)
C98 0.231(19) 0.187(14) 0.106(10) -0.042(13) -0.035(12) 0.018(9)
C101 0.089(5) 0.043(3) 0.084(5) 0.004(3) -0.012(4) -0.012(3)
C102 0.062(4) 0.050(3) 0.112(6) 0.000(3) -0.018(4) -0.005(4)
C103 0.063(4) 0.043(3) 0.094(5) 0.006(3) -0.013(4) -0.014(3)
C104 0.060(4) 0.038(3) 0.070(4) 0.007(3) -0.005(3) -0.006(3)
C105 0.078(5) 0.044(3) 0.090(5) 0.003(3) 0.004(4) -0.001(3)
C106 0.087(5) 0.053(4) 0.092(6) 0.011(3) 0.002(4) -0.013(3)
C107 0.053(3) 0.043(3) 0.055(4) 0.001(2) -0.008(3) 0.001(2)
C108 0.052(3) 0.046(3) 0.037(3) 0.000(2) -0.008(3) 0.0026(19)
C109 0.043(3) 0.046(3) 0.032(3) -0.0004(18) -0.0095(19) -0.0021(18)
C110 0.045(3) 0.043(3) 0.038(3) -0.0038(19) -0.011(2) -0.0029(19)
C111 0.048(3) 0.035(2) 0.042(3) 0.0003(18) -0.010(2) -0.0042(18)
C112 0.145(7) 0.039(3) 0.041(3) -0.018(3) 0.020(4) 0.000(3)
C113 0.145(7) 0.046(3) 0.044(4) -0.029(4) 0.025(4) -0.009(3)
C114 0.049(3) 0.036(3) 0.051(3) -0.0053(19) -0.004(3) -0.0018(19)
C115 0.044(3) 0.042(3) 0.052(3) -0.0057(19) 0.005(3) -0.000(2)
C116 0.046(3) 0.044(3) 0.054(3) -0.002(2) 0.008(3) -0.001(2)
C117 0.067(4) 0.052(3) 0.051(4) -0.005(3) -0.004(3) -0.011(3)
C118 0.088(5) 0.056(3) 0.046(4) 0.005(3) -0.002(3) -0.005(3)
C119 0.125(7) 0.080(5) 0.052(4) -0.018(4) -0.004(4) -0.013(3)
C120 0.196(12) 0.089(6) 0.062(5) -0.007(6) 0.023(6) -0.015(4)
C121 0.056(3) 0.035(3) 0.053(3) 0.001(2) 0.010(3) -0.004(2)
C122 0.047(3) 0.031(2) 0.060(4) 0.0035(18) 0.007(3) -0.0038(19)
C123 0.053(3) 0.031(2) 0.053(3) -0.0024(19) 0.006(3) 0.0010(19)
C124 0.041(3) 0.034(2) 0.054(3) -0.0010(17) 0.005(3) -0.0007(19)
C125 0.047(3) 0.0292(19) 0.058(3) 0.0034(18) 0.001(3) 0.0053(19)
C126 0.049(3) 0.041(3) 0.057(4) -0.000(2) 0.001(3) 0.010(2)
C127 0.047(3) 0.037(3) 0.056(3) 0.0001(19) 0.003(3) 0.006(2)
C128 0.047(3) 0.041(3) 0.069(4) 0.002(2) -0.003(3) 0.013(3)
C129 0.074(5) 0.071(4) 0.069(5) -0.011(3) -0.028(4) 0.019(3)
C130 0.118(8) 0.128(8) 0.104(8) -0.019(6) -0.014(7) 0.003(6)
C131 0.122(10) 0.244(17) 0.112(9) 0.073(11) -0.013(8) 0.045(10)
C132 0.164(14) 0.146(11) 0.228(19) 0.002(9) 0.077(14) -0.017(11)
C133 0.042(3) 0.036(2) 0.052(3) 0.0019(18) -0.007(3) 0.0018(19)
C134 0.033(3) 0.047(3) 0.059(4) 0.0037(19) -0.005(3) 0.005(3)
C135 0.041(3) 0.047(3) 0.054(3) -0.0040(19) -0.003(3) 0.007(2)
C136 0.046(3) 0.037(2) 0.040(3) 0.0041(18) -0.009(2) -0.0010(18)
C137 0.041(3) 0.040(3) 0.044(3) 0.0069(18) -0.009(2) 0.0006(18)
C138 0.041(3) 0.037(3) 0.052(3) 0.0014(18) -0.001(2) -0.0019(19)
C139 0.045(3) 0.045(3) 0.042(3) -0.0010(19) -0.008(2) 0.003(2)
C140 0.040(3) 0.047(3) 0.037(3) -0.0005(18) -0.004(2) 0.0053(19)
C141 0.081(6) 0.082(6) 0.31(2) -0.002(5) -0.025(9) -0.063(9)
C142 0.181(15) 0.163(12) 0.201(16) 0.021(10) -0.086(13) 0.090(12)

loop_
_atom_type_symbol
_atom_type_description
_atom_type_scat_dispersion_real
_atom_type_scat_dispersion_imag
_atom_type_scat_source
C C 0.0033 0.0016
;
International Tables for Crystallography
(1992, Vol. C, Tables 4.2.6.8 and 6.1.1.4)
;
H H 0.0000 0.0000
;
International Tables for Crystallography
(1992, Vol. C, Table 6.1.1.4)
;
N N 0.0061 0.0033
;
International Tables for Crystallography
(1992, Vol. C, Tables 4.2.6.8 and 6.1.1.4)
;
O O 0.0106 0.0060
;
International Tables for Crystallography
(1992, Vol. C, Tables 4.2.6.8 and 6.1.1.4)
;
Cl Cl 0.1484 0.1585
;
International Tables for Crystallography
(1992, Vol. C, Tables 4.2.6.8 and 6.1.1.4)
;

loop_
_geom_angle_atom_site_label_1
_geom_angle_atom_site_label_2
_geom_angle_atom_site_label_3
_geom_angle
_geom_angle_publ_flag
Cl11 Cl9 C145 71.6(4) yes
Cl9 Cl11 C145 42.1(3) yes
C202 O202 C203 106.9(9) yes
C206 O204 C207 136(2) yes
C12 N1 C15 117.9(5) yes
C12 N1 C19 125.6(5) yes
C15 N1 C19 116.2(5) yes
C26 N2 C27 119.4(4) yes
C26 N2 C31 123.4(4) yes
C27 N2 C31 117.0(4) yes
C50 N3 C53 115.8(4) yes
C50 N3 C57 125.7(5) yes
C53 N3 C57 118.2(4) yes
C64 N4 C65 118.7(5) yes
C64 N4 C69 123.2(5) yes
C65 N4 C69 117.9(4) yes
C82 N5 C85 118.4(6) yes
C82 N5 C89 123.2(7) yes
C85 N5 C89 118.0(6) yes
C96 N6 C97 119.3(7) yes
C96 N6 C101 125.5(7) yes
C97 N6 C101 114.9(7) yes
C114 N7 C117 119.5(4) yes
C114 N7 C121 121.5(5) yes
C117 N7 C121 118.8(4) yes
C128 N8 C129 118.4(4) yes
C128 N8 C133 124.7(5) yes
C129 N8 C133 116.9(4) yes
C2 C1 C6 119.5(5) yes
C2 C1 C7 119.8(5) yes
C6 C1 C7 120.6(5) yes
C1 C2 C3 119.2(5) yes
C1 C2 C77 118.8(5) yes
C3 C2 C77 121.9(5) yes
C2 C3 C4 122.0(5) yes
C3 C4 C5 119.0(5) yes
C3 C4 C76 121.9(5) yes
C5 C4 C76 119.0(5) yes
C4 C5 C6 119.3(4) yes
C4 C5 C140 119.6(4) yes
C6 C5 C140 121.1(4) yes
C1 C6 C5 121.0(4) yes
C1 C7 C8 175.8(5) yes
C7 C8 C9 173.3(6) yes
C8 C9 C10 118.2(5) yes
C8 C9 C14 123.6(5) yes
C10 C9 C14 118.2(5) yes
C9 C10 C11 121.2(5) yes
C10 C11 C12 119.7(5) yes
N1 C12 C11 118.3(5) yes
N1 C12 C13 122.0(5) yes
C11 C12 C13 119.7(5) yes
C12 C13 C14 120.0(6) yes
C9 C14 C13 121.2(6) yes
N1 C15 C16 111.3(6) yes
C15 C16 C17 110.4(9) yes
C16 C17 C18 113.1(12) yes
O1 C19 N1 119.8(5) yes
O1 C19 C20 119.4(5) yes
N1 C19 C20 120.7(5) yes
C19 C20 C21 115.7(5) yes
C19 C20 C25 124.7(5) yes
C21 C20 C25 119.0(5) yes
C20 C21 C22 121.6(5) yes
C21 C22 C23 120.6(5) yes
C22 C23 C24 117.5(5) yes
C22 C23 C26 116.2(5) yes
C24 C23 C26 126.1(5) yes
C23 C24 C25 121.5(5) yes
C20 C25 C24 119.7(5) yes
O2 C26 N2 120.3(5) yes
O2 C26 C23 119.2(5) yes
N2 C26 C23 120.5(4) yes
N2 C27 C28 111.8(5) yes
C27 C28 C29 116.2(5) yes
C28 C29 C30 116.3(6) yes
N2 C31 C32 119.3(5) yes
N2 C31 C36 121.7(5) yes
C32 C31 C36 119.0(5) yes
C31 C32 C33 120.1(5) yes
C32 C33 C34 120.9(5) yes
C33 C34 C35 118.1(5) yes
C33 C34 C37 121.5(5) yes
C35 C34 C37 120.3(5) yes
C34 C35 C36 121.3(5) yes
C31 C36 C35 120.6(5) yes
C34 C37 C38 177.7(5) yes
C37 C38 C39 177.8(5) yes
C38 C39 C40 120.8(4) yes
C38 C39 C44 120.2(4) yes
C40 C39 C44 119.0(4) yes
C39 C40 C41 118.7(4) yes
C39 C40 C109 119.3(4) yes
C41 C40 C109 121.9(4) yes
C40 C41 C42 122.4(4) yes
C41 C42 C43 118.6(4) yes
C41 C42 C45 120.5(4) yes
C43 C42 C45 120.8(4) yes
C42 C43 C44 119.2(4) yes
C42 C43 C108 120.4(4) yes
C44 C43 C108 120.4(4) yes
C39 C44 C43 122.0(4) yes
C42 C45 C46 176.2(5) yes
C45 C46 C47 173.2(5) yes
C46 C47 C48 118.2(5) yes
C46 C47 C52 124.1(5) yes
C48 C47 C52 117.6(5) yes
C47 C48 C49 121.2(5) yes
C48 C49 C50 119.9(5) yes
N3 C50 C49 118.1(5) yes
N3 C50 C51 122.2(5) yes
C49 C50 C51 119.7(5) yes
C50 C51 C52 119.7(5) yes
C47 C52 C51 121.8(5) yes
N3 C53 C54 112.16(17) yes
C53 C54 C55 109.6(5) yes
C54 C55 C56 107.2(13) yes
O3 C57 N3 120.3(5) yes
O3 C57 C58 118.1(5) yes
N3 C57 C58 121.4(5) yes
C57 C58 C59 124.6(5) yes
C57 C58 C63 116.0(5) yes
C59 C58 C63 119.1(5) yes
C58 C59 C60 120.6(5) yes
C59 C60 C61 120.7(5) yes
C60 C61 C62 118.7(5) yes
C60 C61 C64 124.2(5) yes
C62 C61 C64 116.9(5) yes
C61 C62 C63 121.5(5) yes
C58 C63 C62 119.3(5) yes
O4 C64 N4 121.4(5) yes
O4 C64 C61 119.5(5) yes
N4 C64 C61 119.0(5) yes
N4 C65 C66 112.9(5) yes
C65 C66 C67 117.9(5) yes
C66 C67 C68 116.0(3) yes
N4 C69 C70 120.4(5) yes
N4 C69 C74 120.2(5) yes
C70 C69 C74 119.4(5) yes
C69 C70 C71 120.8(5) yes
C70 C71 C72 120.4(5) yes
C71 C72 C73 118.1(5) yes
C71 C72 C75 120.7(5) yes
C73 C72 C75 121.2(5) yes
C72 C73 C74 120.4(5) yes
C69 C74 C73 120.8(5) yes
C72 C75 C76 179.0(6) yes
C4 C76 C75 176.3(6) yes
C2 C77 C78 173.2(6) yes
C77 C78 C79 174.3(7) yes
C78 C79 C80 117.8(5) yes
C78 C79 C84 121.7(6) yes
C80 C79 C84 120.5(5) yes
C79 C80 C81 119.4(6) yes
C80 C81 C82 120.0(7) yes
N5 C82 C81 119.9(7) yes
N5 C82 C83 119.4(6) yes
C81 C82 C83 120.7(6) yes
C82 C83 C84 120.3(6) yes
C79 C84 C83 119.1(6) yes
N5 C85 C86 111.2(9) yes
C85 C86 C87 114.5(11) yes
C86 C87 C88 108.5(7) yes
O5 C89 N5 122.0(8) yes
O5 C89 C90 120.8(7) yes
N5 C89 C90 117.1(6) yes
C89 C90 C91 121.6(7) yes
C89 C90 C95 118.3(7) yes
C91 C90 C95 119.9(8) yes
C90 C91 C92 121.1(7) yes
C91 C92 C93 119.2(6) yes
C92 C93 C94 118.5(8) yes
C92 C93 C96 122.6(7) yes
C94 C93 C96 118.6(7) yes
C93 C94 C95 122.3(7) yes
C90 C95 C94 118.9(8) yes
O6 C96 N6 121.0(9) yes
O6 C96 C93 117.2(7) yes
N6 C96 C93 121.6(6) yes
N6 C97 C98 110.5(11) yes
C97 C98 C99 108.9(13) yes
C98 C99 C100 112.6(7) yes
N6 C101 C102 119.9(7) yes
N6 C101 C106 120.0(7) yes
C102 C101 C106 120.1(6) yes
C101 C102 C103 118.8(6) yes
C102 C103 C104 121.0(6) yes
C103 C104 C105 119.7(5) yes
C103 C104 C107 121.4(6) yes
C105 C104 C107 118.8(5) yes
C104 C105 C106 120.2(7) yes
C101 C106 C105 120.0(7) yes
C104 C107 C108 177.8(6) yes
C43 C108 C107 177.7(6) yes
C40 C109 C110 176.2(5) yes
C109 C110 C111 175.3(5) yes
C110 C111 C112 120.7(5) yes
C110 C111 C116 121.8(5) yes
C112 C111 C116 117.5(5) yes
C111 C112 C113 122.9(6) yes
C112 C113 C114 119.3(6) yes
N7 C114 C113 120.1(5) yes
N7 C114 C115 121.1(5) yes
C113 C114 C115 118.7(5) yes
C114 C115 C116 121.0(5) yes
C111 C116 C115 120.6(5) yes
N7 C117 C118 111.77(18) yes
C117 C118 C119 112.34(3) yes
C118 C119 C120 109.78(3) yes
O7 C121 N7 120.2(5) yes
O7 C121 C122 122.0(5) yes
N7 C121 C122 117.8(4) yes
C121 C122 C123 121.9(5) yes
C121 C122 C127 119.5(5) yes
C123 C122 C127 118.5(5) yes
C122 C123 C124 121.2(5) yes
C123 C124 C125 120.4(5) yes
C124 C125 C126 117.8(5) yes
C124 C125 C128 124.9(5) yes
C126 C125 C128 117.1(5) yes
C125 C126 C127 121.2(5) yes
C122 C127 C126 120.7(5) yes
O8 C128 N8 121.0(6) yes
O8 C128 C125 118.4(5) yes
N8 C128 C125 120.6(5) yes
N8 C129 C130 118.56(18) yes
C129 C130 C131 115.290(6) yes
C130 C131 C132 123.367(5) yes
N8 C133 C134 118.9(5) yes
N8 C133 C138 121.0(5) yes
C134 C133 C138 120.0(5) yes
C133 C134 C135 120.7(5) yes
C134 C135 C136 119.7(5) yes
C135 C136 C137 118.7(5) yes
C135 C136 C139 120.0(5) yes
C137 C136 C139 121.2(5) yes
C136 C137 C138 121.1(5) yes
C133 C138 C137 119.7(5) yes
C136 C139 C140 175.7(6) yes
C5 C140 C139 173.9(6) yes
Cl1 C141 Cl2 115.2(8) yes
Cl3 C142 Cl4 104.5(11) yes
Cl5 C143 Cl6 92.272(9) yes
Cl7 C144 Cl8 106.277(9) yes
Cl9 C145 Cl10 114.0(4) yes
Cl9 C145 Cl11 66.4(4) yes
Cl10 C145 Cl11 79.312(10) yes
O201 C202 O202 108.0(15) yes
O201 C202 C201 137.2(17) yes
O202 C202 C201 114.8(15) yes
O202 C203 C204 97.044(16) yes
O203 C206 O204 131(3) yes
O203 C206 C205 94.5(18) yes
O204 C206 C205 135(3) yes
O204 C207 C208 93.755(8) yes
C2 C3 H3 119.4(5) no
C4 C3 H3 118.6(5) no
C1 C6 H6 119.5(5) no
C5 C6 H6 119.4(4) no
C9 C10 H10 118.8(5) no
C11 C10 H10 120.0(5) no
C10 C11 H11 120.7(6) no
C12 C11 H11 119.5(5) no
C12 C13 H13 118.6(6) no
C14 C13 H13 121.4(6) no
C9 C14 H14 119.8(6) no
C13 C14 H14 119.0(7) no
C20 C21 H21 120.0(6) no
C22 C21 H21 118.4(6) no
C21 C22 H22 119.9(6) no
C23 C22 H22 119.4(6) no
C23 C24 H24 119.2(5) no
C25 C24 H24 119.3(5) no
C20 C25 H25 119.0(5) no
C24 C25 H25 121.2(5) no
C31 C32 H32 118.9(5) no
C33 C32 H32 121.0(5) no
C32 C33 H33 120.0(5) no
C34 C33 H33 119.1(5) no
C34 C35 H35 119.4(5) no
C36 C35 H35 119.3(5) no
C31 C36 H36 119.5(5) no
C35 C36 H36 119.8(5) no
C40 C41 H41 119.6(4) no
C42 C41 H41 118.0(5) no
C39 C44 H44 119.2(5) no
C43 C44 H44 118.8(5) no
C47 C48 H48 119.4(5) no
C49 C48 H48 119.4(6) no
C48 C49 H49 120.5(6) no
C50 C49 H49 119.6(5) no
C50 C51 H51 120.4(6) no
C52 C51 H51 119.9(6) no
C47 C52 H52 128.2(6) no
C51 C52 H52 110.0(6) no
C58 C59 H59 120.1(5) no
C60 C59 H59 119.3(5) no
C59 C60 H60 119.9(5) no
C61 C60 H60 119.4(5) no
C61 C62 H62 119.5(5) no
C63 C62 H62 119.0(6) no
C58 C63 H63 120.9(6) no
C62 C63 H63 119.8(6) no
C69 C70 H70 118.7(6) no
C71 C70 H70 120.6(6) no
C70 C71 H71 120.4(6) no
C72 C71 H71 119.1(6) no
C72 C73 H73 120.1(5) no
C74 C73 H73 119.5(5) no
C69 C74 H74 119.0(5) no
C73 C74 H74 120.3(5) no
C79 C80 H80 120.0(6) no
C81 C80 H80 120.6(8) no
C80 C81 H81 118.5(6) no
C82 C81 H81 121.5(7) no
C82 C83 H83 121.0(6) no
C84 C83 H83 118.7(7) no
C79 C84 H84 121.7(6) no
C83 C84 H84 119.2(6) no
C90 C91 H91 118.4(8) no
C92 C91 H91 120.4(7) no
C91 C92 H92 120.9(7) no
C93 C92 H92 119.9(8) no
C93 C94 H94 121.5(10) no
C95 C94 H94 116.3(8) no
C90 C95 H95 122.8(10) no
C94 C95 H95 118.2(8) no
C101 C102 H102 119.8(6) no
C103 C102 H102 121.3(7) no
C102 C103 H103 118.7(6) no
C104 C103 H103 120.4(5) no
C104 C105 H105 120.4(6) no
C106 C105 H105 119.3(7) no
C101 C106 H106 118.5(7) no
C105 C106 H106 121.5(8) no
C111 C112 H112 119.7(5) no
C113 C112 H112 117.4(6) no
C112 C113 H113 120.0(6) no
C114 C113 H113 120.6(6) no
C114 C115 H115 120.2(5) no
C116 C115 H115 118.8(5) no
C111 C116 H116 120.2(5) no
C115 C116 H116 119.3(5) no
C122 C123 H123 119.5(5) no
C124 C123 H123 119.2(5) no
C123 C124 H124 119.9(5) no
C125 C124 H124 119.7(5) no
C125 C126 H126 119.7(6) no
C127 C126 H126 119.1(5) no
C122 C127 H127 120.4(6) no
C126 C127 H127 118.9(6) no
C133 C134 H134 120.1(5) no
C135 C134 H134 119.2(5) no
C134 C135 H135 119.3(5) no
C136 C135 H135 121.0(5) no
C136 C137 H137 120.2(5) no
C138 C137 H137 118.7(5) no
C133 C138 H138 120.9(5) no
C137 C138 H138 119.4(5) no

loop_
_geom_bond_atom_site_label_1
_geom_bond_atom_site_label_2
_geom_bond_distance
_geom_bond_publ_flag
Cl1 C141 1.731(10) yes
Cl2 C141 1.713(15) yes
Cl3 C142 1.73(2) yes
Cl4 C142 1.64(2) yes
Cl5 C143 1.9500(5) yes
Cl6 C143 2.0637(5) yes
Cl7 C144 1.3837(4) yes
Cl8 C144 1.7627(5) yes
Cl9 Cl11 2.180(9) yes
Cl9 C145 1.594(9) yes
Cl10 C145 1.5892(4) yes
Cl11 C145 2.2572(7) yes
O1 C19 1.229(7) yes
O2 C26 1.241(6) yes
O3 C57 1.248(8) yes
O4 C64 1.240(7) yes
O5 C89 1.205(9) yes
O6 C96 1.250(9) yes
O7 C121 1.240(6) yes
O8 C128 1.226(7) yes
O201 C202 1.28(2) yes
O202 C202 1.32(2) yes
O202 C203 1.5037(3) yes
O203 C206 1.54(3) yes
O204 C206 0.95(4) yes
O204 C207 1.6182(4) yes
N1 C12 1.422(7) yes
N1 C15 1.497(8) yes
N1 C19 1.387(8) yes
N2 C26 1.376(7) yes
N2 C27 1.492(7) yes
N2 C31 1.416(6) yes
N3 C50 1.434(7) yes
N3 C53 1.475(5) yes
N3 C57 1.348(8) yes
N4 C64 1.373(7) yes
N4 C65 1.482(7) yes
N4 C69 1.439(7) yes
N5 C82 1.458(9) yes
N5 C85 1.454(12) yes
N5 C89 1.378(9) yes
N6 C96 1.334(10) yes
N6 C97 1.494(13) yes
N6 C101 1.440(8) yes
N7 C114 1.435(6) yes
N7 C117 1.472(5) yes
N7 C121 1.391(7) yes
N8 C128 1.361(7) yes
N8 C129 1.453(5) yes
N8 C133 1.443(6) yes
C1 C2 1.425(7) yes
C1 C6 1.385(7) yes
C1 C7 1.433(7) yes
C2 C3 1.393(7) yes
C2 C77 1.447(7) yes
C3 C4 1.381(7) yes
C4 C5 1.429(7) yes
C4 C76 1.419(7) yes
C5 C6 1.407(7) yes
C5 C140 1.431(7) yes
C7 C8 1.212(7) yes
C8 C9 1.430(7) yes
C9 C10 1.416(7) yes
C9 C14 1.385(8) yes
C10 C11 1.371(8) yes
C11 C12 1.400(8) yes
C12 C13 1.396(8) yes
C13 C14 1.382(9) yes
C15 C16 1.496(10) yes
C16 C17 1.510(16) yes
C17 C18 1.524(16) yes
C19 C20 1.511(8) yes
C20 C21 1.397(8) yes
C20 C25 1.393(7) yes
C21 C22 1.362(8) yes
C22 C23 1.421(8) yes
C23 C24 1.403(7) yes
C23 C26 1.478(8) yes
C24 C25 1.395(7) yes
C27 C28 1.524(8) yes
C28 C29 1.535(9) yes
C29 C30 1.505(10) yes
C31 C32 1.410(7) yes
C31 C36 1.385(7) yes
C32 C33 1.377(8) yes
C33 C34 1.399(7) yes
C34 C35 1.400(7) yes
C34 C37 1.430(7) yes
C35 C36 1.371(7) yes
C37 C38 1.211(7) yes
C38 C39 1.419(7) yes
C39 C40 1.427(6) yes
C39 C44 1.393(6) yes
C40 C41 1.387(7) yes
C40 C109 1.424(6) yes
C41 C42 1.402(6) yes
C42 C43 1.417(6) yes
C42 C45 1.425(7) yes
C43 C44 1.394(7) yes
C43 C108 1.430(7) yes
C45 C46 1.217(7) yes
C46 C47 1.428(7) yes
C47 C48 1.411(7) yes
C47 C52 1.379(8) yes
C48 C49 1.372(8) yes
C49 C50 1.392(8) yes
C50 C51 1.387(8) yes
C51 C52 1.380(8) yes
C53 C54 1.5007(4) yes
C54 C55 1.514(14) yes
C55 C56 1.64(3) yes
C57 C58 1.497(8) yes
C58 C59 1.411(7) yes
C58 C63 1.406(8) yes
C59 C60 1.373(7) yes
C60 C61 1.398(7) yes
C61 C62 1.397(8) yes
C61 C64 1.491(8) yes
C62 C63 1.386(8) yes
C65 C66 1.515(9) yes
C66 C67 1.512(6) yes
C67 C68 1.5267(4) yes
C69 C70 1.392(8) yes
C69 C74 1.377(8) yes
C70 C71 1.371(9) yes
C71 C72 1.412(8) yes
C72 C73 1.402(7) yes
C72 C75 1.419(7) yes
C73 C74 1.383(8) yes
C75 C76 1.220(7) yes
C77 C78 1.173(7) yes
C78 C79 1.462(8) yes
C79 C80 1.396(10) yes
C79 C84 1.384(8) yes
C80 C81 1.392(9) yes
C81 C82 1.378(9) yes
C82 C83 1.369(11) yes
C83 C84 1.403(8) yes
C85 C86 1.59(2) yes
C86 C87 1.499(13) yes
C87 C88 1.5803(5) yes
C89 C90 1.493(13) yes
C90 C91 1.405(10) yes
C90 C95 1.371(11) yes
C91 C92 1.382(12) yes
C92 C93 1.417(10) yes
C93 C94 1.376(11) yes
C93 C96 1.516(13) yes
C94 C95 1.403(15) yes
C97 C98 1.52(3) yes
C98 C99 1.617(16) yes
C99 C100 1.9189(4) yes
C101 C102 1.416(11) yes
C101 C106 1.377(11) yes
C102 C103 1.377(8) yes
C103 C104 1.386(9) yes
C104 C105 1.383(10) yes
C104 C107 1.458(7) yes
C105 C106 1.387(9) yes
C107 C108 1.191(7) yes
C109 C110 1.207(6) yes
C110 C111 1.436(6) yes
C111 C112 1.363(8) yes
C111 C116 1.394(7) yes
C112 C113 1.388(8) yes
C113 C114 1.388(8) yes
C114 C115 1.380(8) yes
C115 C116 1.390(7) yes
C117 C118 1.5390(4) yes
C118 C119 1.5105(4) yes
C119 C120 1.5481(4) yes
C121 C122 1.474(8) yes
C122 C123 1.395(7) yes
C122 C127 1.400(8) yes
C123 C124 1.377(8) yes
C124 C125 1.409(8) yes
C125 C126 1.410(7) yes
C125 C128 1.502(8) yes
C126 C127 1.370(8) yes
C129 C130 1.4437(4) yes
C130 C131 1.2869(3) yes
C131 C132 1.7155(5) yes
C133 C134 1.382(7) yes
C133 C138 1.383(7) yes
C134 C135 1.389(7) yes
C135 C136 1.412(7) yes
C136 C137 1.382(7) yes
C136 C139 1.428(7) yes
C137 C138 1.396(7) yes
C139 C140 1.210(7) yes
C201 C202 1.29(2) yes
C203 C204 1.6421(4) yes
C205 C206 1.75(4) yes
C207 C208 1.1546(4) yes
C3 H3 0.946(5) no
C6 H6 0.959(5) no
C10 H10 0.954(5) no
C11 H11 0.950(6) no
C13 H13 0.944(6) no
C14 H14 0.951(6) no
C21 H21 0.950(6) no
C22 H22 0.946(6) no
C24 H24 0.950(5) no
C25 H25 0.951(5) no
C32 H32 0.954(5) no
C33 H33 0.952(5) no
C35 H35 0.961(5) no
C36 H36 0.951(5) no
C41 H41 0.951(5) no
C44 H44 0.945(5) no
C48 H48 0.952(6) no
C49 H49 0.949(6) no
C51 H51 0.949(6) no
C52 H52 0.874(6) no
C59 H59 0.948(5) no
C60 H60 0.944(5) no
C62 H62 0.950(5) no
C63 H63 0.945(6) no
C70 H70 0.959(6) no
C71 H71 0.950(6) no
C73 H73 0.951(5) no
C74 H74 0.948(5) no
C80 H80 0.936(6) no
C81 H81 0.932(8) no
C83 H83 0.959(6) no
C84 H84 0.946(7) no
C91 H91 0.950(7) no
C92 H92 0.944(7) no
C94 H94 0.968(8) no
C95 H95 0.930(8) no
C102 H102 0.951(7) no
C103 H103 0.960(7) no
C105 H105 0.953(7) no
C106 H106 0.950(8) no
C112 H112 0.951(6) no
C113 H113 0.930(7) no
C115 H115 0.954(5) no
C116 H116 0.947(6) no
C123 H123 0.956(5) no
C124 H124 0.951(5) no
C126 H126 0.942(6) no
C127 H127 0.955(5) no
C134 H134 0.947(5) no
C135 H135 0.952(5) no
C137 H137 0.945(5) no
C138 H138 0.942(5) no

loop_
_geom_contact_atom_site_label_1
_geom_contact_atom_site_label_2
_geom_contact_distance
_geom_contact_publ_flag
_geom_contact_site_symmetry_2
O1 C12 3.590(7) no .
O1 C15 2.674(9) no .
O1 C16 3.194(11) no .
O1 C21 2.766(7) no .
O2 C22 2.804(8) no .
O2 C24 3.581(7) no .
O2 C27 2.744(7) no .
O2 C30 3.482(9) no .
O2 C31 3.576(6) no .
O3 C50 3.591(7) no .
O3 C53 2.685(5) no .
O3 C54 3.380(5) no .
O3 C63 2.758(8) no .
O4 C60 3.552(6) no .
O4 C62 2.846(7) no .
O4 C65 2.745(7) no .
O4 C68 3.555(4) no .
O4 C69 3.600(6) no .
O5 C82 3.592(8) no .
O5 C85 2.715(10) no .
O5 C86 3.486(15) no .
O5 C91 3.471(10) no .
O5 C95 2.917(13) no .
O6 C94 2.802(13) no .
O6 C97 2.726(13) no .
O6 C98 3.391(18) no .
O6 C101 3.589(8) no .
O7 C114 3.580(6) no .
O7 C117 2.744(4) no .
O7 C118 3.418(4) no .
O7 C123 3.482(6) no .
O7 C127 2.996(7) no .
O8 C124 3.577(8) no .
O8 C126 2.819(8) no .
O8 C129 2.694(4) no .
O8 C130 3.193(5) no .
O8 C133 3.593(6) no .
O201 C203 3.4180(7) no .
N1 C25 3.065(7) no .
N2 C24 3.093(7) no .
N2 C29 3.075(8) no .
N3 C59 3.057(7) no .
N4 C60 3.059(7) no .
N4 C67 3.097(5) no .
N5 C91 3.053(11) no .
N5 C95 3.556(11) no .
N6 C92 3.038(11) no .
N7 C123 3.061(7) no .
N7 C127 3.581(7) no .
N8 C124 3.099(7) no .
N8 C131 3.002(5) no .
C1 C4 2.821(7) no .
C1 C43 3.513(7) no .
C1 C44 3.481(7) no .
C1 C78 3.481(7) no .
C2 C5 2.812(7) no .
C2 C8 3.560(7) no .
C2 C43 3.586(7) no .
C3 C6 2.787(7) no .
C3 C75 3.591(7) no .
C3 C78 3.600(8) no .
C4 C42 3.586(7) no .
C4 C45 3.567(7) no .
C4 C139 3.529(7) no .
C5 C41 3.245(7) no .
C5 C42 3.522(7) no .
C5 C75 3.529(7) no .
C6 C8 3.564(7) no .
C6 C39 3.519(7) no .
C6 C40 3.332(7) no .
C6 C41 3.396(7) no .
C7 C10 3.493(7) no .
C7 C44 3.542(7) no .
C7 C77 2.835(7) no .
C7 C78 3.459(7) no .
C8 C77 3.563(7) no .
C9 C12 2.798(7) no .
C10 C13 2.770(8) no .
C11 C14 2.780(8) no .
C11 C15 3.114(9) no .
C11 C19 3.548(8) no .
C11 C25 3.552(7) no .
C12 C16 3.283(10) no .
C12 C20 3.006(8) no .
C12 C25 2.994(7) no .
C13 C15 3.538(9) no .
C13 C19 3.198(8) no .
C13 C20 3.367(8) no .
C13 C25 3.335(8) no .
C16 C19 3.202(10) no .
C20 C23 2.819(8) no .
C21 C24 2.764(8) no .
C22 C25 2.788(7) no .
C23 C31 2.915(7) no .
C23 C36 3.103(7) no .
C24 C31 2.991(7) no .
C24 C36 3.141(7) no .
C26 C28 3.516(8) no .
C26 C32 3.566(7) no .
C26 C36 3.083(7) no .
C27 C30 3.180(9) no .
C27 C32 3.060(8) no .
C27 C36 3.565(8) no .
C28 C31 3.009(8) no .
C31 C34 2.802(7) no .
C32 C35 2.767(7) no .
C33 C36 2.772(7) no .
C33 C38 3.593(7) no .
C35 C38 3.542(7) no .
C37 C40 3.591(7) no .
C37 C44 3.527(7) no .
C38 C109 2.853(7) no .
C38 C110 3.585(7) no .
C39 C42 2.825(7) no .
C39 C110 3.541(6) no .
C40 C43 2.825(6) no .
C41 C44 2.769(7) no .
C41 C46 3.557(7) no .
C41 C110 3.573(7) no .
C41 C140 3.390(7) no .
C42 C107 3.568(7) no .
C43 C46 3.584(7) no .
C44 C107 3.523(7) no .
C45 C48 3.482(7) no .
C45 C108 2.871(7) no .
C47 C50 2.795(7) no .
C48 C51 2.763(8) no .
C49 C52 2.761(8) no .
C49 C53 3.038(6) no .
C49 C57 3.530(8) no .
C49 C59 3.587(8) no .
C50 C54 3.166(5) no .
C50 C58 2.985(8) no .
C50 C59 2.991(7) no .
C51 C53 3.535(6) no .
C51 C57 3.148(8) no .
C51 C58 3.279(8) no .
C51 C59 3.246(7) no .
C54 C57 3.285(6) no .
C58 C61 2.805(8) no .
C59 C62 2.771(7) no .
C60 C63 2.794(8) no .
C60 C69 2.990(7) no .
C60 C74 3.150(7) no .
C61 C69 2.902(7) no .
C61 C74 3.030(8) no .
C64 C66 3.520(8) no .
C64 C70 3.594(8) no .
C64 C74 3.043(8) no .
C65 C68 3.198(6) no .
C65 C70 3.071(9) no .
C65 C74 3.596(8) no .
C66 C69 3.037(8) no .
C69 C72 2.798(7) no .
C70 C73 2.768(8) no .
C71 C74 2.769(8) no .
C71 C76 3.568(8) no .
C73 C76 3.575(7) no .
C75 C140 3.523(7) no .
C76 C139 3.506(7) no .
C76 C140 2.824(7) no .
C77 C80 3.467(8) no .
C77 C84 3.595(7) no .
C79 C82 2.766(8) no .
C80 C83 2.774(9) no .
C81 C84 2.782(11) no .
C81 C85 3.095(11) no .
C81 C89 3.583(8) no .
C82 C86 3.225(15) no .
C82 C90 2.872(9) no .
C82 C91 3.038(10) no .
C83 C85 3.539(12) no .
C83 C89 3.069(10) no .
C83 C90 3.035(9) no .
C83 C91 3.332(10) no .
C86 C89 3.353(16) no .
C90 C93 2.801(12) no .
C91 C94 2.750(11) no .
C92 C95 2.803(11) no .
C92 C101 2.994(11) no .
C92 C102 3.176(10) no .
C93 C101 2.993(10) no .
C93 C102 3.179(9) no .
C96 C98 3.295(19) no .
C96 C102 3.074(9) no .
C96 C106 3.571(10) no .
C97 C100 3.293(11) no .
C97 C106 2.993(13) no .
C98 C101 3.164(18) no .
C101 C104 2.773(8) no .
C102 C105 2.781(10) no .
C103 C106 2.770(10) no .
C103 C108 3.587(7) no .
C105 C108 3.515(8) no .
C109 C112 3.504(7) no .
C111 C114 2.809(7) no .
C112 C115 2.730(8) no .
C113 C116 2.761(9) no .
C113 C117 3.058(7) no .
C113 C118 3.496(6) no .
C113 C121 3.598(7) no .
C114 C118 3.427(5) no .
C114 C122 2.856(7) no .
C114 C123 3.090(7) no .
C115 C121 3.054(7) no .
C115 C122 3.055(7) no .
C115 C123 3.442(7) no .
C118 C121 3.254(6) no .
C122 C125 2.814(8) no .
C123 C126 2.766(8) no .
C124 C127 2.779(7) no .
C124 C133 2.994(7) no .
C124 C138 3.175(7) no .
C125 C133 2.950(7) no .
C125 C138 3.176(6) no .
C128 C130 3.202(6) no .
C128 C134 3.540(7) no .
C128 C138 3.140(7) no .
C129 C134 3.037(6) no .
C129 C138 3.528(5) no .
C130 C133 3.397(6) no .
C131 C133 3.420(6) no .
C133 C136 2.795(7) no .
C134 C137 2.765(7) no .
C135 C138 2.783(7) no .
C135 C140 3.564(7) no .
C137 C140 3.547(7) no .
C201 C203 2.3126(5) no .
C202 C204 3.55(2) no .
C205 C207 3.4807(8) no .
C206 C208 2.96(4) no .
Cl3 O202 3.492(6) no .
Cl4 C27 3.596(9) no 1_755
Cl4 C201 3.477(9) no 1_655
Cl6 Cl7 2.5021(7) no .
Cl7 Cl6 2.5021(7) no .
Cl11 C51 3.527(6) no .
Cl11 C144 3.2368(8) no 1_655
O1 C60 3.532(7) no 4_454
O1 C132 3.449(5) no 4_454
O2 C49 3.307(7) no 4_454
O2 C53 3.394(5) no 4_454
O2 C62 3.258(7) no 4_354
O2 C63 3.535(7) no 4_354
O3 C24 3.517(7) no 4_655
O3 C142 3.063(18) no 4_555
O4 C11 3.277(7) no 4_655
O4 C15 3.441(8) no 4_655
O4 C21 3.554(7) no 4_755
O4 C22 3.300(7) no 4_755
O5 C144 3.298(6) no 3_566
O6 C83 3.455(11) no 3_666
O6 C84 3.537(9) no 3_666
O7 O8 3.584(7) no 3_656
O7 N8 3.407(6) no 3_656
O7 C127 3.558(7) no 3_556
O7 C128 3.449(7) no 3_656
O7 C129 3.513(4) no 3_656
O7 C141 3.252(15) no 1_455
O8 O7 3.584(7) no 3_656
O8 O201 3.276(5) no 3_656
O8 C118 3.493(5) no 3_656
O8 C121 3.594(8) no 3_656
O8 C202 3.52(2) no 3_656
O201 O8 3.276(5) no 3_656
O202 Cl3 3.492(6) no .
O203 C13 3.562(6) no 1_655
O203 C35 3.580(5) no 1_655
O203 C36 3.556(5) no 1_655
N8 O7 3.407(6) no 3_656
C1 C35 3.522(7) no 1_655
C5 C35 3.521(7) no 1_655
C6 C35 3.306(7) no 1_655
C6 C36 3.524(7) no 1_655
C11 O4 3.277(7) no 4_454
C13 O203 3.562(6) no 1_455
C13 C205 3.393(7) no 1_455
C15 O4 3.441(8) no 4_454
C15 C64 3.574(8) no 4_454
C19 C60 3.342(7) no 4_454
C20 C59 3.405(7) no 4_454
C20 C60 3.429(7) no 4_454
C21 O4 3.554(7) no 4_354
C22 O4 3.300(7) no 4_354
C24 O3 3.517(7) no 4_454
C24 C57 3.353(8) no 4_454
C24 C58 3.426(7) no 4_454
C24 C59 3.473(7) no 4_454
C25 C58 3.428(7) no 4_454
C25 C59 3.165(7) no 4_454
C25 C60 3.468(7) no 4_454
C26 C53 3.485(6) no 4_454
C27 Cl4 3.596(9) no 1_355
C35 O203 3.580(5) no 1_455
C35 C1 3.522(7) no 1_455
C35 C5 3.521(7) no 1_455
C35 C6 3.306(7) no 1_455
C36 O203 3.556(5) no 1_455
C36 C6 3.524(7) no 1_455
C38 C76 3.591(7) no 1_455
C39 C75 3.565(7) no 1_455
C41 C73 3.400(7) no 1_455
C41 C74 3.545(7) no 1_455
C42 C73 3.363(7) no 1_455
C42 C74 3.577(7) no 1_455
C49 O2 3.307(7) no 4_655
C51 Cl11 3.527(6) no .
C53 O2 3.394(5) no 4_655
C53 C26 3.485(6) no 4_655
C57 C24 3.353(8) no 4_655
C58 C24 3.426(7) no 4_655
C58 C25 3.428(7) no 4_655
C59 C20 3.405(7) no 4_655
C59 C24 3.473(7) no 4_655
C59 C25 3.165(7) no 4_655
C60 O1 3.532(7) no 4_655
C60 C19 3.342(7) no 4_655
C60 C20 3.429(7) no 4_655
C60 C25 3.468(7) no 4_655
C62 O2 3.258(7) no 4_755
C63 O2 3.535(7) no 4_755
C64 C15 3.574(8) no 4_655
C73 C41 3.400(7) no 1_655
C73 C42 3.363(7) no 1_655
C74 C41 3.545(7) no 1_655
C74 C42 3.577(7) no 1_655
C75 C39 3.565(7) no 1_655
C76 C38 3.591(7) no 1_655
C83 O6 3.455(11) no 3_666
C84 O6 3.537(9) no 3_666
C84 C205 3.561(7) no .
C91 C96 3.563(11) no 3_566
C92 C92 3.193(9) no 3_566
C92 C93 3.586(10) no 3_566
C93 C92 3.586(10) no 3_566
C96 C91 3.563(11) no 3_566
C105 C145 3.547(8) no 1_455
C118 O8 3.493(5) no 3_656
C121 O8 3.594(8) no 3_656
C122 C124 3.581(7) no 3_656
C123 C124 3.526(7) no 3_656
C123 C125 3.367(7) no 3_656
C124 C122 3.581(7) no 3_656
C124 C123 3.526(7) no 3_656
C124 C124 3.596(7) no 3_656
C125 C123 3.367(7) no 3_656
C127 O7 3.558(7) no 3_556
C128 O7 3.449(7) no 3_656
C129 O7 3.513(4) no 3_656
C132 O1 3.449(5) no 4_655
C141 O7 3.252(15) no 1_655
C142 O3 3.063(18) no 4_554
C144 Cl11 3.2368(8) no 1_455
C144 O5 3.298(6) no 3_566
C145 C105 3.547(8) no 1_655
C201 Cl4 3.477(9) no 1_455
C202 O8 3.52(2) no 3_656
C205 C13 3.393(7) no 1_655
C205 C84 3.561(7) no .
O1 H21 2.490(5) no .
O2 H22 2.549(5) no .
O3 H63 2.497(5) no .
O4 H62 2.607(5) no .
O5 H95 2.785(8) no .
O6 H94 2.567(8) no .
O7 H127 2.860(5) no .
O8 H126 2.571(5) no .
N1 H11 2.578(5) no .
N1 H13 2.627(5) no .
N1 H25 2.797(5) no .
N2 H24 2.889(5) no .
N2 H32 2.596(5) no .
N2 H36 2.625(5) no .
N3 H49 2.573(5) no .
N3 H51 2.661(5) no .
N3 H59 2.831(5) no .
N4 H60 2.854(5) no .
N4 H70 2.611(5) no .
N4 H74 2.595(5) no .
N5 H81 2.635(6) no .
N5 H83 2.616(7) no .
N5 H91 2.845(7) no .
N6 H92 2.795(7) no .
N6 H102 2.642(7) no .
N6 H106 2.583(7) no .
N7 H113 2.620(4) no .
N7 H115 2.633(5) no .
N7 H123 2.889(5) no .
N8 H124 2.910(5) no .
N8 H134 2.593(5) no .
N8 H138 2.645(5) no .
C1 H3 3.286(5) no .
C2 H6 3.294(5) no .
C4 H6 3.312(5) no .
C5 H3 3.273(5) no .
C5 H41 3.317(5) no .
C7 H6 2.618(5) no .
C7 H10 3.391(5) no .
C7 H44 3.526(5) no .
C8 H6 3.531(5) no .
C8 H10 2.587(5) no .
C8 H14 2.674(5) no .
C8 H80 3.301(5) no .
C9 H11 3.289(5) no .
C9 H13 3.267(5) no .
C9 H80 3.293(5) no .
C10 H14 3.268(6) no .
C10 H25 3.369(5) no .
C11 H13 3.260(6) no .
C11 H25 2.710(6) no .
C12 H10 3.260(5) no .
C12 H14 3.258(6) no .
C12 H25 2.434(5) no .
C13 H11 3.272(6) no .
C13 H25 2.959(7) no .
C14 H10 3.260(7) no .
C14 H25 3.580(6) no .
C14 H80 3.160(7) no .
C15 H11 2.998(7) no .
C19 H13 3.065(6) no .
C19 H21 2.588(6) no .
C19 H25 2.750(6) no .
C20 H13 3.227(5) no .
C20 H22 3.259(6) no .
C20 H24 3.266(5) no .
C21 H25 3.260(6) no .
C22 H24 3.275(6) no .
C22 H36 3.586(6) no .
C23 H21 3.268(6) no .
C23 H25 3.302(5) no .
C23 H36 2.892(5) no .
C24 H22 3.270(5) no .
C24 H36 3.244(5) no .
C25 H13 3.497(5) no .
C25 H21 3.265(5) no .
C26 H22 2.588(6) no .
C26 H24 2.761(5) no .
C26 H36 2.934(5) no .
C27 H32 2.885(6) no .
C29 H36 3.535(7) no .
C31 H24 2.572(5) no .
C31 H33 3.276(5) no .
C31 H35 3.256(5) no .
C32 H24 2.916(5) no .
C32 H36 3.269(5) no .
C33 H24 3.546(6) no .
C33 H35 3.271(5) no .
C34 H32 3.282(5) no .
C34 H36 3.270(5) no .
C35 H24 3.579(5) no .
C35 H33 3.260(5) no .
C36 H24 2.980(5) no .
C36 H32 3.264(5) no .
C37 H33 2.639(5) no .
C37 H35 2.625(5) no .
C37 H44 3.466(5) no .
C38 H33 3.568(5) no .
C38 H35 3.487(5) no .
C38 H44 2.598(5) no .
C39 H6 3.330(5) no .
C39 H41 3.284(5) no .
C40 H6 3.151(5) no .
C40 H44 3.282(5) no .
C41 H6 3.568(5) no .
C42 H44 3.273(5) no .
C43 H41 3.275(5) no .
C45 H41 2.601(5) no .
C45 H48 3.383(5) no .
C46 H41 3.487(5) no .
C46 H48 2.589(5) no .
C46 H52 2.766(5) no .
C47 H49 3.282(5) no .
C47 H51 3.261(5) no .
C48 H52 3.221(6) no .
C48 H59 3.454(6) no .
C49 H51 3.263(6) no .
C49 H59 2.788(6) no .
C50 H48 3.249(5) no .
C50 H52 3.115(5) no .
C50 H59 2.494(5) no .
C51 H49 3.258(6) no .
C51 H59 2.957(6) no .
C52 H48 3.247(6) no .
C52 H59 3.569(6) no .
C53 H49 2.9006(6) no .
C57 H51 3.020(6) no .
C57 H59 2.769(6) no .
C57 H63 2.605(6) no .
C58 H51 3.091(5) no .
C58 H60 3.270(5) no .
C58 H62 3.265(6) no .
C59 H51 3.351(5) no .
C59 H63 3.290(5) no .
C60 H62 3.262(5) no .
C60 H74 3.281(5) no .
C61 H59 3.259(6) no .
C61 H63 3.276(5) no .
C61 H74 2.816(5) no .
C62 H60 3.257(6) no .
C62 H74 3.393(5) no .
C63 H59 3.286(6) no .
C64 H60 2.730(6) no .
C64 H62 2.590(6) no .
C64 H74 2.864(5) no .
C65 H70 2.882(6) no .
C69 H60 2.628(5) no .
C69 H71 3.261(5) no .
C69 H73 3.251(5) no .
C70 H60 2.963(6) no .
C70 H74 3.242(6) no .
C71 H73 3.278(6) no .
C72 H70 3.285(5) no .
C72 H74 3.273(5) no .
C73 H71 3.271(5) no .
C74 H60 3.093(6) no .
C74 H70 3.249(5) no .
C75 H3 3.566(5) no .
C75 H71 2.628(5) no .
C75 H73 2.643(5) no .
C76 H3 2.612(5) no .
C76 H71 3.521(5) no .
C76 H73 3.555(5) no .
C77 H3 2.654(6) no .
C77 H80 3.377(6) no .
C78 H80 2.591(7) no .
C78 H84 2.686(6) no .
C78 H103 3.288(6) no .
C79 H81 3.241(6) no .
C79 H83 3.261(5) no .
C79 H103 3.542(6) no .
C80 H84 3.277(7) no .
C81 H83 3.258(8) no .
C81 H91 3.012(7) no .
C82 H80 3.246(6) no .
C82 H84 3.250(8) no .
C82 H91 2.748(8) no .
C83 H81 3.235(7) no .
C83 H91 3.367(7) no .
C84 H80 3.255(6) no .
C85 H81 2.958(9) no .
C89 H83 2.912(8) no .
C89 H91 2.677(8) no .
C89 H95 2.637(8) no .
C90 H83 2.849(7) no .
C90 H92 3.283(8) no .
C90 H94 3.240(8) no .
C91 H83 3.489(7) no .
C91 H95 3.259(6) no .
C92 H94 3.291(6) no .
C92 H102 3.266(7) no .
C93 H91 3.279(8) no .
C93 H95 3.251(8) no .
C93 H102 2.944(6) no .
C94 H92 3.253(8) no .
C95 H83 3.202(8) no .
C95 H91 3.248(7) no .
C96 H92 2.743(9) no .
C96 H94 2.657(9) no .
C96 H102 2.902(7) no .
C97 H106 2.805(12) no .
C101 H92 2.511(8) no .
C101 H103 3.268(7) no .
C101 H105 3.249(7) no .
C102 H92 2.951(7) no .
C102 H106 3.270(8) no .
C103 H105 3.259(7) no .
C104 H102 3.268(6) no .
C104 H106 3.267(6) no .
C105 H103 3.265(8) no .
C106 H92 2.895(8) no .
C106 H102 3.274(8) no .
C107 H44 3.459(6) no .
C107 H103 2.665(6) no .
C107 H105 2.609(6) no .
C108 H44 2.604(5) no .
C108 H103 3.580(5) no .
C108 H105 3.456(5) no .
C109 H6 3.386(5) no .
C109 H41 2.638(5) no .
C109 H112 3.439(5) no .
C109 H137 3.260(5) no .
C110 H41 3.559(5) no .
C110 H112 2.600(5) no .
C110 H116 2.657(5) no .
C110 H137 2.894(5) no .
C111 H113 3.244(5) no .
C111 H115 3.269(5) no .
C111 H137 3.100(5) no .
C112 H116 3.218(7) no .
C113 H115 3.248(7) no .
C113 H123 3.202(8) no .
C114 H112 3.240(5) no .
C114 H116 3.257(5) no .
C114 H123 2.890(5) no .
C115 H113 3.227(6) no .
C115 H123 3.571(5) no .
C116 H112 3.223(6) no .
C116 H137 3.322(6) no .
C117 H113 2.8920(6) no .
C118 H113 2.9273(7) no .
C121 H115 2.878(5) no .
C121 H123 2.677(6) no .
C121 H127 2.648(6) no .
C122 H115 2.846(5) no .
C122 H124 3.271(5) no .
C122 H126 3.251(6) no .
C123 H115 3.559(6) no .
C123 H127 3.270(5) no .
C124 H126 3.268(5) no .
C124 H138 3.284(5) no .
C125 H123 3.278(6) no .
C125 H127 3.276(5) no .
C125 H138 2.985(5) no .
C126 H124 3.277(6) no .
C127 H115 3.121(5) no .
C127 H123 3.267(6) no .
C128 H124 2.770(7) no .
C128 H126 2.613(6) no .
C128 H138 3.024(5) no .
C129 H134 2.8926(7) no .
C133 H124 2.584(5) no .
C133 H135 3.260(5) no .
C133 H137 3.247(5) no .
C134 H124 2.920(5) no .
C134 H138 3.250(5) no .
C135 H71 3.002(5) no .
C135 H137 3.264(5) no .
C136 H71 3.400(5) no .
C136 H134 3.274(5) no .
C136 H138 3.260(5) no .
C137 H135 3.272(5) no .
C138 H124 3.024(5) no .
C138 H134 3.250(5) no .
C139 H6 3.598(5) no .
C139 H41 3.362(5) no .
C139 H71 3.597(5) no .
C139 H135 2.651(5) no .
C139 H137 2.630(5) no .
C140 H6 2.647(5) no .
C140 H41 3.112(5) no .
C140 H135 3.551(5) no .
C140 H137 3.520(5) no .
H10 H11 2.3339(6) no .
H11 H25 2.9866(8) no .
H13 H14 2.3344(6) no .
H13 H25 3.3693(8) no .
H14 H80 3.0060(7) no .
H21 H22 2.2860(5) no .
H24 H25 2.3540(5) no .
H24 H32 3.2529(7) no .
H24 H36 3.3523(7) no .
H32 H33 2.3453(5) no .
H35 H36 2.3146(5) no .
H41 H137 3.4203(9) no .
H48 H49 2.3208(6) no .
H49 H59 3.0730(8) no .
H51 H52 2.1518(5) no .
H51 H59 3.3271(7) no .
H52 H73 3.3589(8) no .
H59 H60 2.3072(5) no .
H60 H70 3.2202(7) no .
H60 H74 3.4723(7) no .
H62 H63 2.3170(5) no .
H70 H71 2.3407(5) no .
H71 H135 2.8358(6) no .
H73 H74 2.3295(5) no .
H80 H81 2.3136(5) no .
H81 H91 3.1957(7) no .
H83 H84 2.3261(5) no .
H83 H95 3.3992(8) no .
H84 H103 3.3823(8) no .
H91 H92 2.3488(7) no .
H92 H102 3.3098(9) no .
H92 H106 3.1700(8) no .
H94 H95 2.2721(7) no .
H102 H103 2.3328(6) no .
H105 H106 2.3504(6) no .
H112 H113 2.2915(6) no .
H113 H123 3.2993(6) no .
H115 H116 2.3128(6) no .
H115 H127 3.2183(7) no .
H116 H137 3.2778(9) no .
H123 H124 2.3188(5) no .
H124 H134 3.2269(6) no .
H124 H138 3.3970(7) no .
H126 H127 2.2903(5) no .
H134 H135 2.3154(5) no .
H137 H138 2.3133(5) no .
Cl1 H70 3.071(3) no 3_756
Cl1 H116 2.901(3) no 3_656
Cl1 H134 3.159(3) no 3_756
Cl1 H138 3.090(3) no 3_656
Cl2 H126 3.203(3) no 3_656
Cl2 H138 3.179(3) no 3_656
Cl3 H32 3.251(5) no 1_655
Cl3 H33 3.456(5) no 1_655
Cl3 H113 3.449(6) no 1_655
Cl5 H3 3.1340(6) no 1_455
Cl5 H14 2.9676(7) no .
Cl5 H44 2.9340(6) no .
Cl6 H3 3.3787(8) no 1_455
Cl6 H84 3.4117(7) no 1_455
Cl6 H94 3.5706(9) no 3_566
Cl6 H103 3.2946(11) no 1_455
Cl6 H105 3.2009(8) no .
Cl7 H52 3.3792(8) no 1_455
Cl7 H95 3.2327(8) no 3_566
Cl7 H103 3.4584(8) no 1_455
Cl7 H105 3.0448(10) no .
Cl9 H48 3.352(9) no 1_655
Cl9 H51 3.037(10) no .
Cl9 H73 3.086(9) no .
Cl9 H74 3.207(9) no .
Cl9 H105 3.562(9) no 1_655
Cl11 H51 2.6072(6) no .
Cl11 H105 3.2427(10) no 1_655
O1 H60 2.913(5) no 4_454
O2 H10 3.555(5) no 1_455
O2 H49 2.373(4) no 4_454
O2 H62 2.531(4) no 4_354
O2 H63 3.109(4) no 4_354
O3 H24 2.911(5) no 4_655
O4 H11 2.344(4) no 4_655
O4 H21 3.092(4) no 4_755
O4 H22 2.584(4) no 4_755
O5 H106 2.870(8) no 3_566
O6 H83 2.758(8) no 3_666
O6 H84 2.945(7) no 3_666
O6 H91 3.227(8) no 3_566
O7 H115 2.789(4) no 3_556
O7 H127 3.000(4) no 3_556
O7 H134 3.325(4) no 3_656
O8 H123 3.209(5) no 3_656
O202 H123 3.5323(7) no .
O202 H126 3.2371(7) no 3_656
O203 H10 3.5910(8) no .
O203 H13 2.9366(8) no 1_655
O203 H14 3.5932(11) no 1_655
O203 H35 3.0190(6) no 1_655
O203 H36 3.0045(8) no 1_655
O204 H21 3.5808(8) no 1_655
N6 H91 3.451(7) no 3_566
N7 H127 2.878(5) no 3_556
C1 H35 3.087(5) no 1_655
C1 H36 3.381(5) no 1_655
C2 H35 3.180(5) no 1_655
C3 H35 3.349(5) no 1_655
C4 H35 3.453(5) no 1_655
C5 H35 3.377(5) no 1_655
C6 H35 3.177(5) no 1_655
C6 H36 3.516(5) no 1_655
C7 H36 3.164(5) no 1_655
C8 H36 3.404(5) no 1_655
C10 H22 3.116(6) no 1_655
C11 H22 3.038(6) no 1_655
C19 H60 3.036(6) no 4_454
C20 H59 3.327(5) no 4_454
C20 H60 3.386(5) no 4_454
C21 H59 3.432(6) no 4_454
C22 H10 2.936(6) no 1_455
C22 H11 3.241(6) no 1_455
C22 H49 3.425(6) no 4_454
C22 H59 3.550(6) no 4_454
C22 H62 3.543(6) no 4_354
C23 H10 3.338(5) no 1_455
C23 H49 3.349(5) no 4_454
C23 H59 3.562(5) no 4_454
C24 H59 3.416(5) no 4_454
C25 H59 3.299(5) no 4_454
C26 H10 3.333(6) no 1_455
C26 H49 3.087(5) no 4_454
C28 H112 2.882(6) no 1_455
C29 H6 3.356(7) no 1_455
C29 H112 3.511(7) no 1_455
C30 H24 3.446(7) no 1_455
C30 H33 3.543(8) no 1_455
C35 H6 3.535(5) no 1_455
C36 H6 3.434(5) no 1_455
C41 H73 3.545(5) no 1_455
C42 H73 3.152(5) no 1_455
C42 H74 3.460(5) no 1_455
C43 H73 3.157(5) no 1_455
C44 H73 3.535(5) no 1_455
C45 H73 3.599(5) no 1_455
C45 H74 3.129(5) no 1_455
C46 H74 3.262(5) no 1_455
C48 H62 3.170(6) no 1_455
C48 H74 3.330(6) no 1_455
C49 H62 3.046(6) no 1_455
C57 H24 3.071(6) no 4_655
C58 H24 3.386(5) no 4_655
C58 H25 3.431(5) no 4_655
C59 H25 3.357(5) no 4_655
C60 H25 3.449(5) no 4_655
C61 H11 3.258(5) no 4_655
C61 H48 3.357(5) no 1_655
C62 H11 3.356(6) no 4_655
C62 H22 3.541(6) no 4_755
C62 H48 2.990(5) no 1_655
C62 H49 3.214(6) no 1_655
C63 H25 3.570(6) no 4_655
C64 H11 3.050(5) no 4_655
C64 H48 3.328(6) no 1_655
C66 H41 3.318(6) no 1_655
C66 H137 3.408(6) no 1_655
C67 H41 3.1206(7) no 1_655
C68 H60 3.4707(9) no 1_655
C74 H41 3.473(6) no 1_655
C74 H48 3.402(5) no 1_655
C89 H106 3.362(8) no 3_566
C90 H106 3.286(7) no 3_566
C91 H92 3.467(7) no 3_566
C92 H92 3.008(6) no 3_566
C93 H92 3.220(7) no 3_566
C94 H102 3.219(9) no 3_666
C95 H102 3.100(8) no 3_666
C95 H106 3.501(8) no 3_566
C96 H83 3.471(9) no 3_666
C96 H91 3.243(9) no 3_566
C97 H91 3.536(12) no 3_566
C102 H94 3.552(8) no 3_666
C102 H95 3.327(7) no 3_666
C110 H135 3.507(5) no 1_455
C114 H127 3.409(5) no 3_556
C115 H127 3.214(5) no 3_556
C116 H134 3.193(6) no 1_455
C116 H135 3.277(6) no 1_455
C117 H126 3.4249(9) no 3_556
C117 H127 3.2338(8) no 3_556
C121 H115 3.536(5) no 3_556
C121 H127 2.905(6) no 3_556
C122 H124 3.475(5) no 3_656
C125 H123 3.443(5) no 3_656
C126 H123 3.517(5) no 3_656
C126 H124 3.576(5) no 3_656
C127 H115 3.441(5) no 3_556
C127 H124 3.338(5) no 3_656
C128 H123 3.599(5) no 3_656
C134 H116 3.200(5) no 1_655
C135 H116 3.366(5) no 1_655
C141 H116 3.531(17) no 3_656
C141 H126 3.551(12) no 3_656
C141 H138 3.093(12) no 3_656
C143 H84 3.3017(9) no 1_455
C144 H51 3.5059(7) no 1_455
C144 H95 3.3359(7) no 3_566
C144 H105 3.4509(9) no .
C145 H105 3.4263(7) no 1_655
C201 H113 2.9261(7) no .
C203 H32 3.5211(7) no 1_655
C203 H113 3.5765(12) no .
C203 H123 3.3017(6) no .
C204 H33 3.4237(7) no 1_655
C204 H135 3.4484(8) no .
C205 H13 2.5595(5) no 1_655
C205 H14 3.4353(8) no 1_655
C205 H84 3.5644(8) no .
C206 H13 3.04(4) no 1_655
C207 H21 3.2772(7) no 1_655
H3 Cl5 3.1340(6) no 1_655
H3 Cl6 3.3787(8) no 1_655
H6 C29 3.356(7) no 1_655
H6 C35 3.535(5) no 1_655
H6 C36 3.434(5) no 1_655
H6 H36 3.4272(8) no 1_655
H10 O2 3.555(5) no 1_655
H10 O203 3.5910(8) no .
H10 C22 2.936(6) no 1_655
H10 C23 3.338(5) no 1_655
H10 C26 3.333(6) no 1_655
H10 H22 2.5508(7) no 1_655
H10 H36 2.8159(6) no 1_655
H11 O4 2.344(4) no 4_454
H11 C22 3.241(6) no 1_655
H11 C61 3.258(5) no 4_454
H11 C62 3.356(6) no 4_454
H11 C64 3.050(5) no 4_454
H11 H22 2.3977(6) no 1_655
H11 H62 3.2445(7) no 4_454
H13 O203 2.9366(8) no 1_455
H13 C205 2.5595(5) no 1_455
H13 C206 3.04(4) no 1_455
H14 Cl5 2.9676(7) no .
H14 O203 3.5932(11) no 1_455
H14 C205 3.4353(8) no 1_455
H21 O4 3.092(4) no 4_354
H21 O204 3.5808(8) no 1_455
H21 C207 3.2772(7) no 1_455
H22 O4 2.584(4) no 4_354
H22 C10 3.116(6) no 1_455
H22 C11 3.038(6) no 1_455
H22 C62 3.541(6) no 4_354
H22 H10 2.5508(7) no 1_455
H22 H11 2.3977(6) no 1_455
H22 H49 3.2903(7) no 4_454
H22 H62 2.8106(5) no 4_354
H24 O3 2.911(5) no 4_454
H24 C30 3.446(7) no 1_655
H24 C57 3.071(6) no 4_454
H24 C58 3.386(5) no 4_454
H25 C58 3.431(5) no 4_454
H25 C59 3.357(5) no 4_454
H25 C60 3.449(5) no 4_454
H25 C63 3.570(6) no 4_454
H32 Cl3 3.251(5) no 1_455
H32 C203 3.5211(7) no 1_455
H33 Cl3 3.456(5) no 1_455
H33 C30 3.543(8) no 1_655
H33 C204 3.4237(7) no 1_455
H35 O203 3.0190(6) no 1_455
H35 C1 3.087(5) no 1_455
H35 C2 3.180(5) no 1_455
H35 C3 3.349(5) no 1_455
H35 C4 3.453(5) no 1_455
H35 C5 3.377(5) no 1_455
H35 C6 3.177(5) no 1_455
H36 O203 3.0045(8) no 1_455
H36 C1 3.381(5) no 1_455
H36 C6 3.516(5) no 1_455
H36 C7 3.164(5) no 1_455
H36 C8 3.404(5) no 1_455
H36 H6 3.4272(8) no 1_455
H36 H10 2.8159(6) no 1_455
H41 C66 3.318(6) no 1_455
H41 C67 3.1206(7) no 1_455
H41 C74 3.473(6) no 1_455
H41 H74 3.5876(8) no 1_455
H44 Cl5 2.9340(6) no .
H48 Cl9 3.352(9) no 1_455
H48 C61 3.357(5) no 1_455
H48 C62 2.990(5) no 1_455
H48 C64 3.328(6) no 1_455
H48 C74 3.402(5) no 1_455
H48 H62 2.6183(7) no 1_455
H48 H74 2.4694(5) no 1_455
H49 O2 2.373(4) no 4_655
H49 C22 3.425(6) no 4_655
H49 C23 3.349(5) no 4_655
H49 C26 3.087(5) no 4_655
H49 C62 3.214(6) no 1_455
H49 H22 3.2903(7) no 4_655
H49 H62 2.3728(6) no 1_455
H51 Cl9 3.037(10) no .
H51 Cl11 2.6072(6) no .
H51 C144 3.5059(7) no 1_655
H52 Cl7 3.3792(8) no 1_655
H59 C20 3.327(5) no 4_655
H59 C21 3.432(6) no 4_655
H59 C22 3.550(6) no 4_655
H59 C23 3.562(5) no 4_655
H59 C24 3.416(5) no 4_655
H59 C25 3.299(5) no 4_655
H60 O1 2.913(5) no 4_655
H60 C19 3.036(6) no 4_655
H60 C20 3.386(5) no 4_655
H60 C68 3.4707(9) no 1_455
H62 O2 2.531(4) no 4_755
H62 C22 3.543(6) no 4_755
H62 C48 3.170(6) no 1_655
H62 C49 3.046(6) no 1_655
H62 H11 3.2445(7) no 4_655
H62 H22 2.8106(5) no 4_755
H62 H48 2.6183(7) no 1_655
H62 H49 2.3728(6) no 1_655
H63 O2 3.109(4) no 4_755
H70 Cl1 3.071(3) no 3_756
H73 Cl9 3.086(9) no .
H73 C41 3.545(5) no 1_655
H73 C42 3.152(5) no 1_655
H73 C43 3.157(5) no 1_655
H73 C44 3.535(5) no 1_655
H73 C45 3.599(5) no 1_655
H74 Cl9 3.207(9) no .
H74 C42 3.460(5) no 1_655
H74 C45 3.129(5) no 1_655
H74 C46 3.262(5) no 1_655
H74 C48 3.330(6) no 1_655
H74 H41 3.5876(8) no 1_655
H74 H48 2.4694(5) no 1_655
H83 O6 2.758(8) no 3_666
H83 C96 3.471(9) no 3_666
H83 H94 3.5466(9) no 3_666
H84 Cl6 3.4117(7) no 1_655
H84 O6 2.945(7) no 3_666
H84 C143 3.3017(9) no 1_655
H84 C205 3.5644(8) no .
H84 H94 3.0483(6) no 3_666
H91 O6 3.227(8) no 3_566
H91 N6 3.451(7) no 3_566
H91 C96 3.243(9) no 3_566
H91 C97 3.536(12) no 3_566
H92 C91 3.467(7) no 3_566
H92 C92 3.008(6) no 3_566
H92 C93 3.220(7) no 3_566
H92 H92 3.1106(7) no 3_566
H94 Cl6 3.5706(9) no 3_566
H94 C102 3.552(8) no 3_666
H94 H83 3.5466(9) no 3_666
H94 H84 3.0483(6) no 3_666
H94 H102 2.6661(6) no 3_666
H95 Cl7 3.2327(8) no 3_566
H95 C102 3.327(7) no 3_666
H95 C144 3.3359(7) no 3_566
H95 H102 2.5029(7) no 3_666
H102 C94 3.219(9) no 3_666
H102 C95 3.100(8) no 3_666
H102 H94 2.6661(6) no 3_666
H102 H95 2.5029(7) no 3_666
H103 Cl6 3.2946(11) no 1_655
H103 Cl7 3.4584(8) no 1_655
H105 Cl6 3.2009(8) no .
H105 Cl7 3.0448(10) no .
H105 Cl9 3.562(9) no 1_455
H105 Cl11 3.2427(10) no 1_455
H105 C144 3.4509(9) no .
H105 C145 3.4263(7) no 1_455
H106 O5 2.870(8) no 3_566
H106 C89 3.362(8) no 3_566
H106 C90 3.286(7) no 3_566
H106 C95 3.501(8) no 3_566
H112 C28 2.882(6) no 1_655
H112 C29 3.511(7) no 1_655
H113 Cl3 3.449(6) no 1_455
H113 C201 2.9261(7) no .
H113 C203 3.5765(12) no .
H115 O7 2.789(4) no 3_556
H115 C121 3.536(5) no 3_556
H115 C127 3.441(5) no 3_556
H115 H127 2.6018(5) no 3_556
H115 H134 3.3047(6) no 1_455
H116 Cl1 2.901(3) no 3_656
H116 C134 3.200(5) no 1_455
H116 C135 3.366(5) no 1_455
H116 C141 3.531(17) no 3_656
H116 H134 2.4855(7) no 1_455
H116 H135 2.8235(7) no 1_455
H123 O8 3.209(5) no 3_656
H123 O202 3.5323(7) no .
H123 C125 3.443(5) no 3_656
H123 C126 3.517(5) no 3_656
H123 C128 3.599(5) no 3_656
H123 C203 3.3017(6) no .
H124 C122 3.475(5) no 3_656
H124 C126 3.576(5) no 3_656
H124 C127 3.338(5) no 3_656
H126 Cl2 3.203(3) no 3_656
H126 O202 3.2371(7) no 3_656
H126 C117 3.4249(9) no 3_556
H126 C141 3.551(12) no 3_656
H127 O7 3.000(4) no 3_556
H127 N7 2.878(5) no 3_556
H127 C114 3.409(5) no 3_556
H127 C115 3.214(5) no 3_556
H127 C117 3.2338(8) no 3_556
H127 C121 2.905(6) no 3_556
H127 H115 2.6018(5) no 3_556
H127 H127 3.4337(8) no 3_556
H134 Cl1 3.159(3) no 3_756
H134 O7 3.325(4) no 3_656
H134 C116 3.193(6) no 1_655
H134 H115 3.3047(6) no 1_655
H134 H116 2.4855(7) no 1_655
H135 C110 3.507(5) no 1_655
H135 C116 3.277(6) no 1_655
H135 C204 3.4484(8) no .
H135 H116 2.8235(7) no 1_655
H137 C66 3.408(6) no 1_455
H138 Cl1 3.090(3) no 3_656
H138 Cl2 3.179(3) no 3_656
H138 C141 3.093(12) no 3_656

loop_
_geom_torsion_atom_site_label_1
_geom_torsion_atom_site_label_2
_geom_torsion_atom_site_label_3
_geom_torsion_atom_site_label_4
_geom_torsion
_geom_torsion_publ_flag
Cl11 Cl9 C145 Cl10 65.4(3) no
Cl11 Cl9 C145 Cl11 0.0 no
C145 Cl9 Cl11 C145 0.0 no
Cl9 Cl11 C145 Cl9 0.0(4) no
Cl9 Cl11 C145 Cl10 -122.3(4) no
C202 O202 C203 C204 -167.5(9) no
C203 O202 C202 O201 177.9(10) no
C203 O202 C202 C201 0.1(16) no
C206 O204 C207 C208 -153(3) no
C207 O204 C206 O203 -135(3) no
C207 O204 C206 C205 48(5) no
C12 N1 C15 C16 -88.8(6) no
C15 N1 C12 C11 -65.6(6) no
C15 N1 C12 C13 111.9(5) no
C12 N1 C19 O1 169.1(5) no
C12 N1 C19 C20 -14.7(8) no
C19 N1 C12 C11 120.7(5) no
C19 N1 C12 C13 -61.7(7) no
C15 N1 C19 O1 -4.6(7) no
C15 N1 C19 C20 171.5(4) no
C19 N1 C15 C16 85.5(6) no
C26 N2 C27 C28 -115.3(5) no
C27 N2 C26 O2 2.6(7) no
C27 N2 C26 C23 -175.4(4) no
C26 N2 C31 C32 -126.5(5) no
C26 N2 C31 C36 53.3(7) no
C31 N2 C26 O2 -171.4(4) no
C31 N2 C26 C23 10.6(7) no
C27 N2 C31 C32 59.4(6) no
C27 N2 C31 C36 -120.7(5) no
C31 N2 C27 C28 59.1(6) no
C50 N3 C53 C54 -79.2(4) no
C53 N3 C50 C49 -62.8(5) no
C53 N3 C50 C51 117.4(5) no
C50 N3 C57 O3 169.0(5) no
C50 N3 C57 C58 -14.9(8) no
C57 N3 C50 C49 123.6(5) no
C57 N3 C50 C51 -56.2(7) no
C53 N3 C57 O3 -4.4(7) no
C53 N3 C57 C58 171.6(4) no
C57 N3 C53 C54 94.9(4) no
C64 N4 C65 C66 -117.1(5) no
C65 N4 C64 O4 5.5(7) no
C65 N4 C64 C61 -171.5(4) no
C64 N4 C69 C70 -129.9(5) no
C64 N4 C69 C74 49.1(7) no
C69 N4 C64 O4 -169.2(5) no
C69 N4 C64 C61 13.8(7) no
C65 N4 C69 C70 55.4(6) no
C65 N4 C69 C74 -125.6(5) no
C69 N4 C65 C66 57.9(6) no
C82 N5 C85 C86 -77.0(8) no
C85 N5 C82 C81 -59.8(10) no
C85 N5 C82 C83 119.6(8) no
C82 N5 C89 O5 168.8(7) no
C82 N5 C89 C90 -12.7(11) no
C89 N5 C82 C81 127.4(8) no
C89 N5 C82 C83 -53.2(10) no
C85 N5 C89 O5 -4.0(13) no
C85 N5 C89 C90 174.5(7) no
C89 N5 C85 C86 96.2(8) no
C96 N6 C97 C98 -94.8(9) no
C97 N6 C96 O6 8.1(13) no
C97 N6 C96 C93 -167.7(8) no
C96 N6 C101 C102 48.4(12) no
C96 N6 C101 C106 -131.9(9) no
C101 N6 C96 O6 -165.8(7) no
C101 N6 C96 C93 18.4(13) no
C97 N6 C101 C102 -125.7(9) no
C97 N6 C101 C106 54.0(11) no
C101 N6 C97 C98 79.7(9) no
C114 N7 C117 C118 99.3(4) no
C117 N7 C114 C113 -51.9(6) no
C117 N7 C114 C115 124.1(4) no
C114 N7 C121 O7 164.1(5) no
C114 N7 C121 C122 -18.0(7) no
C121 N7 C114 C113 132.5(5) no
C121 N7 C114 C115 -51.5(7) no
C117 N7 C121 O7 -11.5(7) no
C117 N7 C121 C122 166.4(4) no
C121 N7 C117 C118 -85.1(4) no
C128 N8 C129 C130 -79.0(5) no
C129 N8 C128 O8 2.1(7) no
C129 N8 C128 C125 -177.6(4) no
C128 N8 C133 C134 -123.4(5) no
C128 N8 C133 C138 58.6(7) no
C133 N8 C128 O8 -174.8(5) no
C133 N8 C128 C125 5.6(8) no
C129 N8 C133 C134 59.7(6) no
C129 N8 C133 C138 -118.3(4) no
C133 N8 C129 C130 98.1(4) no
C2 C1 C6 C5 0.9(7) no
C6 C1 C2 C3 0.2(7) no
C6 C1 C2 C77 178.2(4) no
C7 C1 C2 C3 -176.5(4) no
C7 C1 C2 C77 1.5(7) no
C7 C1 C6 C5 177.6(4) no
C1 C2 C3 C4 -0.5(7) no
C77 C2 C3 C4 -178.5(4) no
C2 C3 C4 C5 -0.2(7) no
C2 C3 C4 C76 -177.3(4) no
C3 C4 C5 C6 1.2(7) no
C3 C4 C5 C140 -176.6(4) no
C76 C4 C5 C6 178.4(4) no
C76 C4 C5 C140 0.6(7) no
C4 C5 C6 C1 -1.6(7) no
C140 C5 C6 C1 176.2(4) no
C8 C9 C10 C11 -177.5(4) no
C8 C9 C14 C13 177.5(5) no
C10 C9 C14 C13 -0.8(8) no
C14 C9 C10 C11 0.9(7) no
C9 C10 C11 C12 -1.1(8) no
C10 C11 C12 N1 178.8(5) no
C10 C11 C12 C13 1.3(8) no
N1 C12 C13 C14 -178.7(5) no
C11 C12 C13 C14 -1.2(8) no
C12 C13 C14 C9 1.0(9) no
N1 C15 C16 C17 -175.3(6) no
C15 C16 C17 C18 172.5(8) no
O1 C19 C20 C21 -23.1(7) no
O1 C19 C20 C25 147.9(5) no
N1 C19 C20 C21 160.7(4) no
N1 C19 C20 C25 -28.2(8) no
C19 C20 C21 C22 173.2(4) no
C19 C20 C25 C24 -172.5(4) no
C21 C20 C25 C24 -1.7(7) no
C25 C20 C21 C22 1.6(8) no
C20 C21 C22 C23 -0.4(8) no
C21 C22 C23 C24 -0.7(8) no
C21 C22 C23 C26 -176.0(5) no
C22 C23 C24 C25 0.6(7) no
C22 C23 C26 O2 34.1(7) no
C22 C23 C26 N2 -147.9(5) no
C24 C23 C26 O2 -140.7(5) no
C24 C23 C26 N2 37.4(8) no
C26 C23 C24 C25 175.3(4) no
C23 C24 C25 C20 0.6(7) no
N2 C27 C28 C29 59.0(6) no
C27 C28 C29 C30 60.0(7) no
N2 C31 C32 C33 179.7(4) no
N2 C31 C36 C35 -178.7(4) no
C32 C31 C36 C35 1.2(7) no
C36 C31 C32 C33 -0.2(7) no
C31 C32 C33 C34 -0.8(8) no
C32 C33 C34 C35 0.8(7) no
C32 C33 C34 C37 -179.3(5) no
C33 C34 C35 C36 0.3(7) no
C37 C34 C35 C36 -179.7(4) no
C34 C35 C36 C31 -1.3(7) no
C38 C39 C40 C41 179.9(4) no
C38 C39 C40 C109 3.2(7) no
C38 C39 C44 C43 -178.6(4) no
C40 C39 C44 C43 1.9(7) no
C44 C39 C40 C41 -0.6(6) no
C44 C39 C40 C109 -177.3(4) no
C39 C40 C41 C42 -0.5(7) no
C109 C40 C41 C42 176.1(4) no
C40 C41 C42 C43 0.3(7) no
C40 C41 C42 C45 178.1(4) no
C41 C42 C43 C44 1.0(6) no
C41 C42 C43 C108 179.0(4) no
C45 C42 C43 C44 -176.8(4) no
C45 C42 C43 C108 1.3(7) no
C42 C43 C44 C39 -2.1(7) no
C108 C43 C44 C39 179.8(4) no
C46 C47 C48 C49 -176.7(4) no
C46 C47 C52 C51 174.8(4) no
C48 C47 C52 C51 -2.7(7) no
C52 C47 C48 C49 1.0(7) no
C47 C48 C49 C50 1.1(8) no
C48 C49 C50 N3 178.6(5) no
C48 C49 C50 C51 -1.5(8) no
N3 C50 C51 C52 179.7(4) no
C49 C50 C51 C52 -0.2(7) no
C50 C51 C52 C47 2.3(8) no
N3 C53 C54 C55 177.9(2) no
C53 C54 C55 C56 167.5(5) no
O3 C57 C58 C59 147.1(5) no
O3 C57 C58 C63 -26.0(7) no
N3 C57 C58 C59 -29.0(8) no
N3 C57 C58 C63 157.9(5) no
C57 C58 C59 C60 -173.9(5) no
C57 C58 C63 C62 173.7(5) no
C59 C58 C63 C62 0.3(8) no
C63 C58 C59 C60 -1.0(7) no
C58 C59 C60 C61 -0.7(7) no
C59 C60 C61 C62 3.0(7) no
C59 C60 C61 C64 177.5(4) no
C60 C61 C62 C63 -3.7(7) no
C60 C61 C64 O4 -135.6(5) no
C60 C61 C64 N4 41.5(7) no
C62 C61 C64 O4 39.0(7) no
C62 C61 C64 N4 -143.9(5) no
C64 C61 C62 C63 -178.7(4) no
C61 C62 C63 C58 2.1(8) no
N4 C65 C66 C67 58.7(6) no
C65 C66 C67 C68 60.7(5) no
N4 C69 C70 C71 179.5(5) no
N4 C69 C74 C73 -176.4(4) no
C70 C69 C74 C73 2.7(8) no
C74 C69 C70 C71 0.5(8) no
C69 C70 C71 C72 -2.8(9) no
C70 C71 C72 C73 2.0(8) no
C70 C71 C72 C75 -178.3(5) no
C71 C72 C73 C74 1.1(7) no
C75 C72 C73 C74 -178.6(4) no
C72 C73 C74 C69 -3.4(8) no
C78 C79 C80 C81 -179.5(5) no
C78 C79 C84 C83 177.4(5) no
C80 C79 C84 C83 0.2(9) no
C84 C79 C80 C81 -2.2(10) no
C79 C80 C81 C82 1.7(11) no
C80 C81 C82 N5 -179.9(6) no
C80 C81 C82 C83 0.7(11) no
N5 C82 C83 C84 177.8(6) no
C81 C82 C83 C84 -2.7(11) no
C82 C83 C84 C79 2.3(10) no
N5 C85 C86 C87 178.2(6) no
C85 C86 C87 C88 -171.0(6) no
O5 C89 C90 C91 125.8(8) no
O5 C89 C90 C95 -48.9(11) no
N5 C89 C90 C91 -52.7(10) no
N5 C89 C90 C95 132.5(7) no
C89 C90 C91 C92 -175.2(6) no
C89 C90 C95 C94 176.3(6) no
C91 C90 C95 C94 1.5(10) no
C95 C90 C91 C92 -0.5(10) no
C90 C91 C92 C93 -1.6(9) no
C91 C92 C93 C94 2.7(9) no
C91 C92 C93 C96 176.2(5) no
C92 C93 C94 C95 -1.8(10) no
C92 C93 C96 O6 -146.3(7) no
C92 C93 C96 N6 29.7(11) no
C94 C93 C96 O6 27.2(10) no
C94 C93 C96 N6 -156.9(7) no
C96 C93 C94 C95 -175.5(6) no
C93 C94 C95 C90 -0.3(11) no
N6 C97 C98 C99 179.7(8) no
C97 C98 C99 C100 60.8(12) no
N6 C101 C102 C103 179.2(7) no
N6 C101 C106 C105 -176.9(7) no
C102 C101 C106 C105 2.8(12) no
C106 C101 C102 C103 -0.5(12) no
C101 C102 C103 C104 -1.7(11) no
C102 C103 C104 C105 1.6(10) no
C102 C103 C104 C107 -176.9(6) no
C103 C104 C105 C106 0.7(10) no
C107 C104 C105 C106 179.3(6) no
C104 C105 C106 C101 -2.9(11) no
C110 C111 C112 C113 177.5(6) no
C110 C111 C116 C115 -179.2(4) no
C112 C111 C116 C115 1.5(8) no
C116 C111 C112 C113 -3.3(10) no
C111 C112 C113 C114 2.2(13) no
C112 C113 C114 N7 176.8(7) no
C112 C113 C114 C115 0.7(11) no
N7 C114 C115 C116 -178.4(4) no
C113 C114 C115 C116 -2.4(8) no
C114 C115 C116 C111 1.3(8) no
N7 C117 C118 C119 172.75(15) no
C117 C118 C119 C120 179.3 no
O7 C121 C122 C123 123.9(6) no
O7 C121 C122 C127 -52.3(7) no
N7 C121 C122 C123 -53.9(7) no
N7 C121 C122 C127 129.9(5) no
C121 C122 C123 C124 -179.0(4) no
C121 C122 C127 C126 178.4(4) no
C123 C122 C127 C126 2.0(7) no
C127 C122 C123 C124 -2.8(7) no
C122 C123 C124 C125 0.2(7) no
C123 C124 C125 C126 3.0(7) no
C123 C124 C125 C128 178.4(4) no
C124 C125 C126 C127 -3.8(7) no
C124 C125 C128 O8 -140.9(5) no
C124 C125 C128 N8 38.7(7) no
C126 C125 C128 O8 34.5(7) no
C126 C125 C128 N8 -145.9(5) no
C128 C125 C126 C127 -179.5(4) no
C125 C126 C127 C122 1.3(7) no
N8 C129 C130 C131 -66.25(17) no
C129 C130 C131 C132 -166.0 no
N8 C133 C134 C135 -176.6(4) no
N8 C133 C138 C137 179.2(4) no
C134 C133 C138 C137 1.2(7) no
C138 C133 C134 C135 1.4(8) no
C133 C134 C135 C136 -2.0(8) no
C134 C135 C136 C137 -0.0(7) no
C134 C135 C136 C139 177.6(5) no
C135 C136 C137 C138 2.6(7) no
C139 C136 C137 C138 -175.0(4) no
C136 C137 C138 C133 -3.3(7) no
